data_7053441
loop_
_publ_author_name
'Chikkali, Samir H.'
'Nieger, Martin'
'Gudat, Dietrich'

_publ_section_title
;
 Stoichiometry controlled self-assembly of tri- and octa-nuclear
 palladium--yttrium complexes
;
_journal_issue 7
_journal_name_full 'New Journal of Chemistry'
_journal_page_first 1348
_journal_paper_doi 10.1039/c0nj00020e
_journal_volume 34
_journal_year 2010
_chemical_formula_moiety 'C164 H149 N4 O21 P8 Pd4 Y4, 12(C3 H7 N O), 3(Cl), 5(H2 O)'
_chemical_formula_sum 'C200 H243 Cl3 N16 O38 P8 Pd4 Y4'
_chemical_formula_weight 4614.45
_chemical_name_common
;
(mu4-hydroxo-octakis-(mu-3-3-(diphenyl)methyl-1,2-
catecholato)-tetra-(dimethylformamide)-tetra-yttrium(iii)-tetra-
palladium(ii))trichloride dimethylformamide solvate (penta)hydrate
;
_chemical_name_systematic
;
[mu4-hydroxo-octakis-(mu-3-3-(diphenyl)methyl-1,2-catecholato)-tetra-
(dimethylformamide)-tetra-yttrium(III)-tetra-palladium(II)]trichloride
dimethylformamide solvate (penta)hydrate
;
_space_group_IT_number 2
_symmetry_cell_setting triclinic
_symmetry_space_group_name_Hall '-P 1'
_symmetry_space_group_name_H-M 'P -1'
_atom_sites_solution_hydrogens geom
_atom_sites_solution_primary direct
_atom_sites_solution_secondary difmap
_audit_creation_method SHELXL-97
_cell_angle_alpha 67.152(1)
_cell_angle_beta 70.115(1)
_cell_angle_gamma 74.181(1)
_cell_formula_units_Z 1
_cell_length_a 16.3740(2)
_cell_length_b 18.8825(2)
_cell_length_c 20.6120(3)
_cell_measurement_reflns_used 121719
_cell_measurement_temperature 100(2)
_cell_measurement_theta_max 28.3
_cell_measurement_theta_min 1
_cell_volume 5449.58(13)
_computing_cell_refinement DENZO-SMN
_computing_data_collection Collect
_computing_data_reduction DENZO-SMN
_computing_molecular_graphics XP
_computing_publication_material 'SHELXL-97 (Sheldrick, 1997)'
_computing_structure_refinement 'SHELXL-97 (Sheldrick, 1997)'
_computing_structure_solution 'SHELXS-97 (Sheldrick, 1990)'
_diffrn_ambient_temperature 100(2)
_diffrn_measured_fraction_theta_full 0.993
_diffrn_measured_fraction_theta_max 0.988
_diffrn_measurement_device_type 'Bruker-Nonius KappaCCD'
_diffrn_measurement_method 'rotation in phi and omega'
_diffrn_radiation_monochromator graphite
_diffrn_radiation_source 'fine-focus sealed tube'
_diffrn_radiation_type MoK\a
_diffrn_radiation_wavelength 0.71073
_diffrn_reflns_av_R_equivalents 0.1193
_diffrn_reflns_av_sigmaI/netI 0.0727
_diffrn_reflns_limit_h_max 21
_diffrn_reflns_limit_h_min -21
_diffrn_reflns_limit_k_max 25
_diffrn_reflns_limit_k_min -25
_diffrn_reflns_limit_l_max 27
_diffrn_reflns_limit_l_min -27
_diffrn_reflns_number 121719
_diffrn_reflns_theta_full 25.00
_diffrn_reflns_theta_max 28.28
_diffrn_reflns_theta_min 3.81
_exptl_absorpt_coefficient_mu 1.541
_exptl_absorpt_correction_T_max 0.8767
_exptl_absorpt_correction_T_min 0.6461
_exptl_absorpt_correction_type numerical
_exptl_absorpt_process_details 'X-RED (Stoe)'
_exptl_crystal_colour red
_exptl_crystal_density_diffrn 1.406
_exptl_crystal_density_meas ?
_exptl_crystal_density_method 'not measured'
_exptl_crystal_description blocks
_exptl_crystal_F_000 2370
_exptl_crystal_size_max 0.30
_exptl_crystal_size_mid 0.20
_exptl_crystal_size_min 0.08
_refine_diff_density_max 1.637
_refine_diff_density_min -1.524
_refine_diff_density_rms 0.148
_refine_ls_extinction_method none
_refine_ls_goodness_of_fit_ref 1.034
_refine_ls_hydrogen_treatment constr
_refine_ls_matrix_type full
_refine_ls_number_parameters 976
_refine_ls_number_reflns 26720
_refine_ls_number_restraints 603
_refine_ls_restrained_S_all 1.058
_refine_ls_R_factor_all 0.1049
_refine_ls_R_factor_gt 0.0754
_refine_ls_shift/su_max 0.001
_refine_ls_shift/su_mean 0.000
_refine_ls_structure_factor_coef Fsqd
_refine_ls_weighting_details 'calc w=1/[\s^2^(Fo^2^)+(0.1000P)^2^+24.5000P] where P=(Fo^2^+2Fc^2^)/3'
_refine_ls_weighting_scheme calc
_refine_ls_wR_factor_gt 0.1931
_refine_ls_wR_factor_ref 0.2138
_reflns_number_gt 19275
_reflns_number_total 26720
_reflns_threshold_expression >2sigma(I)
_cod_data_source_file c0nj00020e.txt
_cod_data_source_block 5Cl3
_cod_depositor_comments
;
The following automatic conversions were performed:

'_exptl_crystal_density_meas' value 'none' was changed to '?' - the
value is perceived as not measured.

Automatic conversion script
Id: cif_fix_values 3008 2015-01-20 13:52:24Z robertas 
;
_cod_original_cell_volume 5449.58(12)
_cod_database_code 7053441

loop_
_symmetry_equiv_pos_as_xyz
'x, y, z'
'-x, -y, -z'

loop_
_atom_site_label
_atom_site_type_symbol
_atom_site_fract_x
_atom_site_fract_y
_atom_site_fract_z
_atom_site_U_iso_or_equiv
_atom_site_adp_type
_atom_site_occupancy
_atom_site_symmetry_multiplicity
_atom_site_calc_flag
_atom_site_refinement_flags
_atom_site_disorder_assembly
_atom_site_disorder_group
Cl1 Cl 0.63519(11) 0.26207(10) 0.27443(8) 0.0420(4) Uani 1 1 d . . .
Cl2 Cl -0.0059(14) 0.0158(8) 0.9948(9) 0.098(3) Uani 0.50 1 d P A -1
Y1 Y 0.08276(4) 0.38960(3) 0.57812(3) 0.02648(13) Uani 1 1 d . . .
Y2 Y -0.13845(4) 0.47544(3) 0.59623(3) 0.02624(13) Uani 1 1 d . . .
Pd1 Pd 0.26720(3) 0.25350(2) 0.60970(2) 0.02711(11) Uani 1 1 d . B .
Pd2 Pd -0.26485(3) 0.38304(2) 0.76663(2) 0.02849(11) Uani 1 1 d . B .
P1 P 0.30426(10) 0.13091(8) 0.60644(7) 0.0279(3) Uani 1 1 d . B .
P2 P 0.37559(12) 0.25068(9) 0.65482(9) 0.0386(4) Uani 1 1 d D . .
P3 P -0.31267(11) 0.41489(10) 0.86928(8) 0.0345(3) Uani 1 1 d . B .
P4 P -0.33391(11) 0.28018(10) 0.80906(9) 0.0375(4) Uani 1 1 d . B .
O1Z O 0.0000 0.5000 0.5000 0.0396(15) Uani 1 2 d S . .
O1 O 0.1638(2) 0.2700(2) 0.56597(19) 0.0261(8) Uani 1 1 d . . .
O2 O 0.1299(3) 0.3947(2) 0.45552(19) 0.0277(8) Uani 1 1 d . . .
O20 O 0.2109(3) 0.3655(2) 0.6156(2) 0.0295(8) Uani 1 1 d . . .
O21 O 0.1605(3) 0.4956(2) 0.5166(2) 0.0287(8) Uani 1 1 d . . .
O39 O -0.1943(3) 0.4748(2) 0.71626(19) 0.0291(8) Uani 1 1 d . B .
O40 O -0.0233(3) 0.4604(2) 0.64704(19) 0.0294(8) Uani 1 1 d . . .
O58 O -0.2155(3) 0.3699(2) 0.66318(19) 0.0287(8) Uani 1 1 d . . .
O59 O -0.0480(3) 0.3584(2) 0.5865(2) 0.0297(8) Uani 1 1 d . . .
C1 C 0.1884(4) 0.2622(3) 0.4991(3) 0.0264(11) Uani 1 1 d . B .
C2 C 0.1710(4) 0.3288(3) 0.4401(3) 0.0276(11) Uani 1 1 d . B .
C3 C 0.1951(4) 0.3229(3) 0.3704(3) 0.0318(12) Uani 1 1 d . . .
H3 H 0.1846 0.3673 0.3300 0.038 Uiso 1 1 calc R B .
C4 C 0.2347(4) 0.2511(3) 0.3607(3) 0.0368(14) Uani 1 1 d . B .
H4 H 0.2517 0.2472 0.3132 0.044 Uiso 1 1 calc R . .
C5 C 0.2498(4) 0.1855(3) 0.4188(3) 0.0367(13) Uani 1 1 d . . .
H5 H 0.2760 0.1369 0.4112 0.044 Uiso 1 1 calc R B .
C6 C 0.2264(4) 0.1909(3) 0.4887(3) 0.0313(12) Uani 1 1 d . B .
C7 C 0.2380(4) 0.1218(3) 0.5552(3) 0.0340(13) Uani 1 1 d . . .
H7A H 0.2656 0.0753 0.5397 0.041 Uiso 1 1 calc R B .
H7B H 0.1790 0.1126 0.5884 0.041 Uiso 1 1 calc R . .
C8 C 0.41748(18) 0.0982(2) 0.56373(17) 0.0295(12) Uani 1 1 d G . .
C9 C 0.4770(2) 0.0564(2) 0.60539(14) 0.0329(12) Uani 1 1 d G B .
H9 H 0.4571 0.0397 0.6572 0.039 Uiso 1 1 calc R . .
C10 C 0.5656(2) 0.0390(2) 0.5713(2) 0.0385(14) Uani 1 1 d G B .
H10 H 0.6062 0.0105 0.5998 0.046 Uiso 1 1 calc R . .
C11 C 0.59468(18) 0.0634(2) 0.4956(2) 0.0417(15) Uani 1 1 d G B .
H11 H 0.6552 0.0515 0.4723 0.050 Uiso 1 1 calc R . .
C12 C 0.5352(2) 0.1052(2) 0.45389(15) 0.0385(14) Uani 1 1 d G B .
H12 H 0.5551 0.1219 0.4021 0.046 Uiso 1 1 calc R . .
C13 C 0.4466(2) 0.1226(2) 0.48798(17) 0.0332(12) Uani 1 1 d G B .
H13 H 0.4060 0.1511 0.4595 0.040 Uiso 1 1 calc R . .
C14 C 0.2727(3) 0.05814(18) 0.69501(18) 0.0353(13) Uani 1 1 d G . .
C15 C 0.3016(3) -0.0208(2) 0.70485(18) 0.0342(13) Uani 1 1 d G B .
H15 H 0.3436 -0.0371 0.6663 0.041 Uiso 1 1 calc R . .
C16 C 0.2690(3) -0.07578(16) 0.7711(2) 0.0486(18) Uani 1 1 d G B .
H16 H 0.2888 -0.1297 0.7778 0.058 Uiso 1 1 calc R . .
C17 C 0.2075(4) -0.0518(2) 0.8275(2) 0.074(3) Uani 1 1 d G B .
H17 H 0.1853 -0.0894 0.8727 0.088 Uiso 1 1 calc R . .
C18 C 0.1786(4) 0.0271(3) 0.8176(2) 0.094(4) Uani 1 1 d G B .
H18 H 0.1366 0.0434 0.8561 0.113 Uiso 1 1 calc R . .
C19 C 0.2112(4) 0.08207(18) 0.7514(2) 0.069(3) Uani 1 1 d G B .
H19 H 0.1915 0.1360 0.7447 0.083 Uiso 1 1 calc R . .
C20 C 0.2617(4) 0.4218(3) 0.5866(3) 0.0312(12) Uani 1 1 d . B .
C21 C 0.2343(4) 0.4911(3) 0.5338(3) 0.0277(11) Uani 1 1 d . B .
C22 C 0.2848(4) 0.5498(4) 0.5032(3) 0.0360(13) Uani 1 1 d . . .
H22 H 0.2667 0.5972 0.4685 0.043 Uiso 1 1 calc R B .
C23 C 0.3621(5) 0.5408(4) 0.5225(4) 0.0404(14) Uani 1 1 d . B .
H23 H 0.3972 0.5809 0.4997 0.048 Uiso 1 1 calc R . .
C24 C 0.3872(5) 0.4721(4) 0.5755(4) 0.0418(15) Uani 1 1 d . . .
H24 H 0.4397 0.4655 0.5887 0.050 Uiso 1 1 calc R B .
C25 C 0.3358(4) 0.4134(3) 0.6089(3) 0.0356(13) Uani 1 1 d . B .
C26 C 0.3544(5) 0.3436(4) 0.6724(4) 0.0434(16) Uani 1 1 d D B .
H26A H 0.3035 0.3430 0.7156 0.052 Uiso 1 1 calc R . .
H26B H 0.4062 0.3482 0.6840 0.052 Uiso 1 1 calc R . .
C27 C 0.4867(2) 0.2484(3) 0.5950(2) 0.0467(17) Uani 1 1 d GD B .
C28 C 0.5011(3) 0.2539(3) 0.5229(2) 0.0436(15) Uani 1 1 d G . .
H28 H 0.4528 0.2589 0.5049 0.052 Uiso 1 1 calc R B .
C29 C 0.5860(3) 0.2519(3) 0.4771(2) 0.0510(18) Uani 1 1 d G B .
H29 H 0.5958 0.2556 0.4279 0.061 Uiso 1 1 calc R . .
C30 C 0.6566(2) 0.2445(4) 0.5035(3) 0.069(3) Uani 1 1 d G . .
H30 H 0.7147 0.2432 0.4722 0.082 Uiso 1 1 calc R B .
C31 C 0.6423(3) 0.2391(4) 0.5756(3) 0.084(4) Uani 1 1 d G B .
H31 H 0.6905 0.2340 0.5936 0.101 Uiso 1 1 calc R . .
C32 C 0.5573(3) 0.2410(4) 0.6214(3) 0.073(3) Uani 1 1 d G . .
H32 H 0.5475 0.2373 0.6707 0.088 Uiso 1 1 calc R B .
C33 C 0.3838(5) 0.1756(4) 0.7411(3) 0.058(2) Uiso 0.582(12) 1 d PGD B 1
C34 C 0.4604(5) 0.1214(4) 0.7448(4) 0.050(2) Uiso 0.582(12) 1 d PGD B 1
H34 H 0.5101 0.1267 0.7036 0.060 Uiso 0.582(12) 1 calc PR B 1
C35 C 0.4643(7) 0.0595(4) 0.8089(5) 0.061(3) Uiso 0.582(12) 1 d PG B 1
H35 H 0.5167 0.0225 0.8115 0.073 Uiso 0.582(12) 1 calc PR B 1
C36 C 0.3915(8) 0.0518(5) 0.8692(4) 0.065(3) Uiso 0.582(12) 1 d PG B 1
H36 H 0.3942 0.0095 0.9130 0.078 Uiso 0.582(12) 1 calc PR B 1
C37 C 0.3149(6) 0.1060(7) 0.8654(4) 0.085(4) Uiso 0.582(12) 1 d PG B 1
H37 H 0.2652 0.1007 0.9067 0.103 Uiso 0.582(12) 1 calc PR B 1
C38 C 0.3110(5) 0.1679(6) 0.8014(4) 0.073(4) Uiso 0.582(12) 1 d PGD B 1
H38 H 0.2586 0.2049 0.7988 0.088 Uiso 0.582(12) 1 calc PR B 1
C33A C 0.3682(7) 0.1810(5) 0.7465(3) 0.058(2) Uiso 0.418(12) 1 d PGD B 2
C34A C 0.2961(7) 0.1954(7) 0.8022(4) 0.050(2) Uiso 0.418(12) 1 d PGD B 2
H34A H 0.2542 0.2415 0.7922 0.060 Uiso 0.418(12) 1 calc PR B 2
C35A C 0.2855(9) 0.1424(8) 0.8726(4) 0.061(3) Uiso 0.418(12) 1 d PG B 2
H35A H 0.2362 0.1522 0.9107 0.073 Uiso 0.418(12) 1 calc PR B 2
C36A C 0.3468(11) 0.0749(7) 0.8872(4) 0.065(3) Uiso 0.418(12) 1 d PG B 2
H36A H 0.3395 0.0387 0.9353 0.078 Uiso 0.418(12) 1 calc PR B 2
C37A C 0.4189(11) 0.0605(6) 0.8315(6) 0.085(4) Uiso 0.418(12) 1 d PG B 2
H37A H 0.4608 0.0144 0.8415 0.103 Uiso 0.418(12) 1 calc PR B 2
C38A C 0.4296(9) 0.1135(6) 0.7611(5) 0.073(4) Uiso 0.418(12) 1 d PGD B 2
H38A H 0.4788 0.1037 0.7230 0.088 Uiso 0.418(12) 1 calc PR B 2
C39 C -0.1369(4) 0.4758(3) 0.7496(3) 0.0312(12) Uani 1 1 d . . .
C40 C -0.0465(4) 0.4668(3) 0.7137(3) 0.0315(12) Uani 1 1 d . B .
C41 C 0.0127(4) 0.4672(4) 0.7480(3) 0.0399(14) Uani 1 1 d . . .
H41 H 0.0738 0.4621 0.7243 0.048 Uiso 1 1 calc R B .
C42 C -0.0166(5) 0.4752(5) 0.8175(4) 0.0472(17) Uani 1 1 d . B .
H42 H 0.0249 0.4733 0.8413 0.057 Uiso 1 1 calc R . .
C43 C -0.1054(5) 0.4859(4) 0.8517(3) 0.0443(16) Uani 1 1 d . . .
H43 H -0.1250 0.4921 0.8984 0.053 Uiso 1 1 calc R B .
C44 C -0.1669(4) 0.4876(4) 0.8173(3) 0.0367(14) Uani 1 1 d . B .
C45 C -0.2648(4) 0.5008(4) 0.8493(3) 0.0408(15) Uani 1 1 d . . .
H45A H -0.2921 0.5462 0.8145 0.049 Uiso 1 1 calc R B .
H45B H -0.2778 0.5128 0.8948 0.049 Uiso 1 1 calc R . .
C46 C -0.2750(3) 0.3472(3) 0.94721(17) 0.0396(14) Uani 1 1 d G . .
C47 C -0.3150(3) 0.3529(2) 1.0167(2) 0.0421(15) Uani 1 1 d G B .
H47 H -0.3673 0.3891 1.0249 0.050 Uiso 1 1 calc R . .
C48 C -0.2784(3) 0.3054(3) 1.07417(16) 0.0446(16) Uani 1 1 d G B .
H48 H -0.3056 0.3093 1.1216 0.054 Uiso 1 1 calc R . .
C49 C -0.2018(3) 0.2524(3) 1.0622(2) 0.0533(19) Uani 1 1 d G B .
H49 H -0.1768 0.2200 1.1015 0.064 Uiso 1 1 calc R . .
C50 C -0.1619(3) 0.2467(3) 0.9927(2) 0.071(3) Uani 1 1 d G B .
H50 H -0.1096 0.2105 0.9846 0.086 Uiso 1 1 calc R . .
C51 C -0.1985(3) 0.2942(3) 0.93524(18) 0.057(2) Uani 1 1 d G B .
H51 H -0.1712 0.2903 0.8878 0.069 Uiso 1 1 calc R . .
C52 C -0.4312(2) 0.4436(3) 0.8971(2) 0.0389(14) Uani 1 1 d G . .
C53 C -0.4685(3) 0.5136(2) 0.8538(2) 0.0431(15) Uani 1 1 d G B .
H53 H -0.4318 0.5470 0.8139 0.052 Uiso 1 1 calc R . .
C54 C -0.5594(3) 0.5348(2) 0.8689(2) 0.0497(18) Uani 1 1 d G B .
H54 H -0.5849 0.5827 0.8393 0.060 Uiso 1 1 calc R . .
C55 C -0.6131(2) 0.4860(3) 0.9273(3) 0.057(2) Uani 1 1 d G B .
H55 H -0.6753 0.5005 0.9376 0.069 Uiso 1 1 calc R . .
C56 C -0.5759(3) 0.4159(3) 0.9706(2) 0.0533(19) Uani 1 1 d G B .
H56 H -0.6126 0.3826 1.0105 0.064 Uiso 1 1 calc R . .
C57 C -0.4849(3) 0.3947(2) 0.9555(2) 0.0480(17) Uani 1 1 d G B .
H57 H -0.4594 0.3469 0.9851 0.058 Uiso 1 1 calc R . .
C58 C -0.1719(4) 0.2987(3) 0.6579(3) 0.0292(11) Uani 1 1 d . B .
C59 C -0.0834(4) 0.2936(3) 0.6174(3) 0.0308(12) Uani 1 1 d . B .
C60 C -0.0376(4) 0.2215(3) 0.6100(4) 0.0379(14) Uani 1 1 d . . .
H60 H 0.0222 0.2169 0.5824 0.045 Uiso 1 1 calc R B .
C61 C -0.0795(5) 0.1570(4) 0.6428(4) 0.0427(15) Uani 1 1 d . B .
H61 H -0.0475 0.1080 0.6390 0.051 Uiso 1 1 calc R . .
C62 C -0.1678(5) 0.1631(4) 0.6814(4) 0.0433(15) Uani 1 1 d . . .
H62 H -0.1963 0.1187 0.7017 0.052 Uiso 1 1 calc R B .
C63 C -0.2148(4) 0.2336(3) 0.6907(3) 0.0344(13) Uani 1 1 d . B .
C64 C -0.3089(4) 0.2428(4) 0.7332(4) 0.0374(13) Uani 1 1 d . . .
H64A H -0.3283 0.1915 0.7530 0.045 Uiso 1 1 calc R B .
H64B H -0.3443 0.2784 0.6991 0.045 Uiso 1 1 calc R . .
C65 C -0.4527(2) 0.2987(3) 0.8312(3) 0.0479(16) Uani 1 1 d G . .
C66 C -0.4956(3) 0.3731(2) 0.8014(2) 0.0426(15) Uani 1 1 d G B .
H66 H -0.4630 0.4148 0.7739 0.051 Uiso 1 1 calc R . .
C67 C -0.5862(3) 0.3866(3) 0.8120(3) 0.0506(18) Uani 1 1 d G B .
H67 H -0.6155 0.4375 0.7916 0.061 Uiso 1 1 calc R . .
C68 C -0.6339(2) 0.3256(4) 0.8522(3) 0.069(2) Uani 1 1 d G B .
H68 H -0.6959 0.3349 0.8594 0.083 Uiso 1 1 calc R . .
C69 C -0.5910(3) 0.2512(3) 0.8820(4) 0.096(4) Uani 1 1 d G B .
H69 H -0.6236 0.2095 0.9095 0.116 Uiso 1 1 calc R . .
C70 C -0.5004(3) 0.2377(2) 0.8715(4) 0.083(3) Uani 1 1 d G B .
H70 H -0.4710 0.1868 0.8918 0.100 Uiso 1 1 calc R . .
C71 C -0.3011(3) 0.2005(3) 0.8840(2) 0.0486(17) Uani 1 1 d G . .
C72 C -0.2218(4) 0.1515(4) 0.8688(2) 0.076(3) Uani 1 1 d G B .
H72 H -0.1887 0.1579 0.8196 0.091 Uiso 1 1 calc R . .
C73 C -0.1911(4) 0.0932(4) 0.9255(3) 0.106(5) Uani 1 1 d G B .
H73 H -0.1369 0.0597 0.9151 0.127 Uiso 1 1 calc R . .
C74 C -0.2395(5) 0.0838(4) 0.9974(3) 0.101(4) Uani 1 1 d G B .
H74 H -0.2185 0.0440 1.0362 0.121 Uiso 1 1 calc R . .
C75 C -0.3188(5) 0.1328(4) 1.01263(19) 0.081(3) Uani 1 1 d G B .
H75 H -0.3519 0.1264 1.0618 0.098 Uiso 1 1 calc R . .
C76 C -0.3496(3) 0.1911(3) 0.9559(2) 0.060(2) Uani 1 1 d G B .
H76 H -0.4037 0.2246 0.9663 0.072 Uiso 1 1 calc R . .
O1D O 0.0594(3) 0.2979(3) 0.6953(2) 0.0431(10) Uani 1 1 d DU . .
C1D C 0.0893(9) 0.2973(8) 0.7455(5) 0.0399(17) Uiso 0.516(9) 1 d PDU B 1
H1D H 0.1292 0.3314 0.7341 0.048 Uiso 0.516(9) 1 calc PR B 1
N1D N 0.0648(7) 0.2490(6) 0.8138(4) 0.0414(17) Uiso 0.516(9) 1 d PDU B 1
C11D C 0.0884(13) 0.2529(11) 0.8729(7) 0.064(3) Uiso 0.516(9) 1 d PDU B 1
H11A H 0.1114 0.2005 0.9013 0.096 Uiso 0.516(9) 1 calc PR B 1
H11B H 0.0363 0.2748 0.9045 0.096 Uiso 0.516(9) 1 calc PR B 1
H11C H 0.1336 0.2862 0.8535 0.096 Uiso 0.516(9) 1 calc PR B 1
C12D C 0.0068(11) 0.1970(9) 0.8264(9) 0.058(3) Uiso 0.516(9) 1 d PDU B 1
H12A H -0.0538 0.2248 0.8319 0.087 Uiso 0.516(9) 1 calc PR B 1
H12B H 0.0107 0.1528 0.8710 0.087 Uiso 0.516(9) 1 calc PR B 1
H12C H 0.0242 0.1779 0.7849 0.087 Uiso 0.516(9) 1 calc PR B 1
C1X C 0.0704(10) 0.2809(8) 0.7556(4) 0.0399(17) Uiso 0.484(9) 1 d PDU B 2
H1X H 0.1055 0.3106 0.7600 0.048 Uiso 0.484(9) 1 calc PR B 2
N1X N 0.0384(8) 0.2256(7) 0.8152(5) 0.0414(17) Uiso 0.484(9) 1 d PDU B 2
C11X C -0.0222(12) 0.1836(10) 0.8148(10) 0.064(3) Uiso 0.484(9) 1 d PDU B 2
H11D H -0.0762 0.2194 0.8058 0.096 Uiso 0.484(9) 1 calc PR B 2
H11E H -0.0365 0.1427 0.8621 0.096 Uiso 0.484(9) 1 calc PR B 2
H11F H 0.0046 0.1598 0.7761 0.096 Uiso 0.484(9) 1 calc PR B 2
C12X C 0.0551(12) 0.2179(10) 0.8821(6) 0.058(3) Uiso 0.484(9) 1 d PDU B 2
H12D H 0.1174 0.2194 0.8733 0.087 Uiso 0.484(9) 1 calc PR B 2
H12E H 0.0404 0.1682 0.9190 0.087 Uiso 0.484(9) 1 calc PR B 2
H12F H 0.0187 0.2608 0.8997 0.087 Uiso 0.484(9) 1 calc PR B 2
O2D O -0.2862(2) 0.5345(2) 0.6131(2) 0.0340(9) Uani 1 1 d DU . .
C2D C -0.3641(3) 0.5261(3) 0.6289(3) 0.0351(12) Uani 1 1 d DU B .
H2D H -0.3758 0.4788 0.6305 0.042 Uiso 1 1 calc R . .
N2D N -0.4315(3) 0.5805(3) 0.6437(3) 0.0338(10) Uani 1 1 d DU . .
C21D C -0.5206(4) 0.5685(4) 0.6596(4) 0.0443(15) Uani 1 1 d DU B .
H21A H -0.5467 0.6047 0.6199 0.066 Uiso 1 1 calc R . .
H21B H -0.5554 0.5780 0.7055 0.066 Uiso 1 1 calc R . .
H21C H -0.5203 0.5148 0.6641 0.066 Uiso 1 1 calc R . .
C22D C -0.4148(4) 0.6524(3) 0.6417(4) 0.0442(15) Uani 1 1 d DU B .
H22A H -0.3758 0.6411 0.6728 0.066 Uiso 1 1 calc R . .
H22B H -0.4705 0.6835 0.6596 0.066 Uiso 1 1 calc R . .
H22C H -0.3866 0.6816 0.5914 0.066 Uiso 1 1 calc R . .
O3D O 0.0329(6) 0.2480(5) 0.2955(5) 0.112(3) Uiso 1 1 d DU . .
C3D C 0.0117(5) 0.3003(5) 0.3235(4) 0.062(2) Uiso 1 1 d DU . .
H3D H 0.0319 0.3483 0.2935 0.074 Uiso 1 1 calc R . .
N3D N -0.0366(4) 0.2958(3) 0.3911(3) 0.0525(15) Uiso 1 1 d DU . .
C31D C -0.0475(5) 0.3582(4) 0.4187(4) 0.0526(17) Uiso 1 1 d DU . .
H31A H -0.0206 0.3390 0.4595 0.079 Uiso 1 1 calc R . .
H31B H -0.1103 0.3771 0.4356 0.079 Uiso 1 1 calc R . .
H31C H -0.0189 0.4009 0.3798 0.079 Uiso 1 1 calc R . .
C32D C -0.0770(8) 0.2292(6) 0.4398(6) 0.101(4) Uiso 1 1 d DU . .
H32A H -0.0968 0.2082 0.4121 0.152 Uiso 1 1 calc R . .
H32B H -0.1276 0.2445 0.4767 0.152 Uiso 1 1 calc R . .
H32C H -0.0342 0.1894 0.4638 0.152 Uiso 1 1 calc R . .
O4D O -0.7930(5) 0.4414(4) 0.7881(4) 0.090(2) Uiso 1 1 d DU . .
C4D C -0.7856(7) 0.5058(4) 0.7385(5) 0.071(2) Uiso 1 1 d DU . .
H4D H -0.7861 0.5079 0.6918 0.085 Uiso 1 1 calc R . .
N4D N -0.7771(5) 0.5712(3) 0.7432(3) 0.0575(16) Uiso 1 1 d DU . .
C41D C -0.7687(6) 0.6403(4) 0.6799(4) 0.064(2) Uiso 1 1 d DU . .
H41A H -0.7491 0.6257 0.6357 0.096 Uiso 1 1 calc R . .
H41B H -0.7256 0.6676 0.6797 0.096 Uiso 1 1 calc R . .
H41C H -0.8259 0.6745 0.6815 0.096 Uiso 1 1 calc R . .
C42D C -0.7851(7) 0.5784(6) 0.8119(5) 0.077(3) Uiso 1 1 d DU . .
H42A H -0.8433 0.6073 0.8283 0.116 Uiso 1 1 calc R . .
H42B H -0.7395 0.6064 0.8062 0.116 Uiso 1 1 calc R . .
H42C H -0.7781 0.5265 0.8480 0.116 Uiso 1 1 calc R . .
O5D O 0.8081(5) 0.0532(4) 0.4124(4) 0.093(2) Uiso 1 1 d DU . .
C5D C 0.8118(5) 0.1115(4) 0.3557(4) 0.0566(18) Uiso 1 1 d DU . .
H5D H 0.7599 0.1487 0.3513 0.068 Uiso 1 1 calc R . .
N5D N 0.8842(4) 0.1240(4) 0.3015(3) 0.0590(16) Uiso 1 1 d DU . .
C51D C 0.8855(6) 0.1902(5) 0.2365(4) 0.062(2) Uiso 1 1 d DU . .
H51A H 0.8250 0.2146 0.2344 0.093 Uiso 1 1 calc R . .
H51B H 0.9162 0.1734 0.1937 0.093 Uiso 1 1 calc R . .
H51C H 0.9162 0.2278 0.2370 0.093 Uiso 1 1 calc R . .
C52D C 0.9680(6) 0.0782(8) 0.3102(8) 0.117(4) Uiso 1 1 d DU . .
H52A H 0.9677 0.0239 0.3172 0.176 Uiso 1 1 calc R . .
H52B H 0.9792 0.0811 0.3529 0.176 Uiso 1 1 calc R . .
H52C H 1.0144 0.0985 0.2665 0.176 Uiso 1 1 calc R . .
O6D O -0.1620(8) 0.5550(8) 1.0034(7) 0.153(4) Uiso 1 1 d DU . .
C6D C -0.1188(11) 0.5887(12) 1.0212(8) 0.167(6) Uiso 1 1 d DU . .
H6D H -0.1364 0.5918 1.0691 0.201 Uiso 1 1 calc R . .
N6D N -0.0502(9) 0.6190(8) 0.9732(8) 0.137(4) Uiso 1 1 d DU . .
C61D C 0.0139(9) 0.6485(9) 0.9833(9) 0.119(4) Uiso 1 1 d DU . .
H61A H -0.0083 0.6584 1.0301 0.178 Uiso 1 1 calc R . .
H61B H 0.0262 0.6972 0.9435 0.178 Uiso 1 1 calc R . .
H61C H 0.0682 0.6103 0.9833 0.178 Uiso 1 1 calc R . .
C62D C -0.0276(15) 0.6180(14) 0.8994(8) 0.189(7) Uiso 1 1 d DU . .
H62A H 0.0264 0.5807 0.8908 0.283 Uiso 1 1 calc R . .
H62B H -0.0181 0.6701 0.8650 0.283 Uiso 1 1 calc R . .
H62C H -0.0756 0.6027 0.8923 0.283 Uiso 1 1 calc R . .
O7D O 0.4650(9) 0.2223(7) 0.0821(6) 0.154(4) Uiso 1 1 d DU . .
C7D C 0.4656(10) 0.1787(7) 0.1464(6) 0.119(4) Uiso 1 1 d DU . .
H7D H 0.4650 0.1247 0.1593 0.143 Uiso 1 1 calc R . .
N7D N 0.4671(6) 0.2051(4) 0.1962(4) 0.077(2) Uiso 1 1 d DU . .
C71D C 0.4734(8) 0.1568(6) 0.2681(5) 0.082(3) Uiso 1 1 d DU . .
H71A H 0.4838 0.1019 0.2716 0.122 Uiso 1 1 calc R . .
H71B H 0.4184 0.1678 0.3037 0.122 Uiso 1 1 calc R . .
H71C H 0.5223 0.1675 0.2782 0.122 Uiso 1 1 calc R . .
C72D C 0.4586(9) 0.2871(6) 0.1826(8) 0.103(4) Uiso 1 1 d DU . .
H72A H 0.4987 0.2956 0.2041 0.155 Uiso 1 1 calc R . .
H72B H 0.3979 0.3072 0.2047 0.155 Uiso 1 1 calc R . .
H72C H 0.4735 0.3144 0.1299 0.155 Uiso 1 1 calc R . .
O8D O 0.6836(10) -0.0397(10) 0.7136(9) 0.203(6) Uiso 1 1 d DU . .
C8D C 0.7598(10) -0.0644(8) 0.6801(8) 0.142(5) Uiso 1 1 d DU . .
H8D H 0.7854 -0.1170 0.7000 0.170 Uiso 1 1 calc R . .
N8D N 0.8049(8) -0.0197(7) 0.6187(7) 0.135(4) Uiso 1 1 d DU . .
C81D C 0.7777(11) 0.0596(7) 0.5814(8) 0.124(5) Uiso 1 1 d DU . .
H81A H 0.7203 0.0784 0.6100 0.187 Uiso 1 1 calc R . .
H81B H 0.7730 0.0648 0.5335 0.187 Uiso 1 1 calc R . .
H81C H 0.8211 0.0905 0.5747 0.187 Uiso 1 1 calc R . .
C82D C 0.8828(10) -0.0456(10) 0.5720(9) 0.142(5) Uiso 1 1 d DU . .
H82A H 0.9013 -0.1015 0.5942 0.213 Uiso 1 1 calc R . .
H82B H 0.9292 -0.0172 0.5641 0.213 Uiso 1 1 calc R . .
H82C H 0.8721 -0.0360 0.5251 0.213 Uiso 1 1 calc R . .
O1W O 0.4976(14) 0.0636(12) 1.0036(12) 0.074(4) Uiso 0.336(8) 1 d P C -1
O1WA O 0.5000 0.0000 1.0000 0.074(4) Uiso 0.329(17) 2 d SP C 2
O2W O 0.0124(10) 0.1253(8) 1.0646(8) 0.123(4) Uiso 0.741(14) 1 d P D 1
O2WA O 0.077(3) 0.050(2) 1.134(2) 0.123(4) Uiso 0.259(14) 1 d P D 2
O3W O -0.2194(12) 0.7452(11) 0.8790(10) 0.118(4) Uiso 0.564(14) 1 d P E 1
O3WA O -0.2288(16) 0.6944(14) 0.8540(14) 0.118(4) Uiso 0.436(14) 1 d P E 2

loop_
_atom_site_aniso_label
_atom_site_aniso_U_11
_atom_site_aniso_U_22
_atom_site_aniso_U_33
_atom_site_aniso_U_23
_atom_site_aniso_U_13
_atom_site_aniso_U_12
Cl1 0.0429(8) 0.0448(8) 0.0295(7) -0.0167(6) -0.0052(6) 0.0078(7)
Cl2 0.106(6) 0.115(11) 0.032(4) -0.005(6) -0.021(3) 0.020(8)
Y1 0.0323(3) 0.0206(2) 0.0147(2) -0.00379(18) -0.00557(19) 0.01022(19)
Y2 0.0329(3) 0.0207(2) 0.0134(2) -0.00421(18) -0.00469(19) 0.00995(19)
Pd1 0.0363(2) 0.01972(19) 0.01967(19) -0.00774(15) -0.01195(16) 0.01201(15)
Pd2 0.0335(2) 0.0292(2) 0.01315(18) -0.00471(15) -0.00488(15) 0.00503(16)
P1 0.0370(7) 0.0180(6) 0.0193(6) -0.0058(5) -0.0080(5) 0.0103(5)
P2 0.0500(9) 0.0282(7) 0.0400(9) -0.0144(7) -0.0282(8) 0.0158(7)
P3 0.0393(8) 0.0404(8) 0.0141(6) -0.0087(6) -0.0040(6) 0.0044(6)
P4 0.0386(8) 0.0348(8) 0.0271(7) -0.0043(6) -0.0072(6) 0.0017(6)
O1Z 0.035(3) 0.039(3) 0.020(3) 0.001(2) -0.005(2) 0.015(3)
O1 0.0316(19) 0.0219(17) 0.0187(17) -0.0052(14) -0.0117(15) 0.0094(14)
O2 0.034(2) 0.0224(17) 0.0148(16) -0.0045(14) -0.0035(14) 0.0081(15)
O20 0.041(2) 0.0186(17) 0.0230(18) -0.0079(14) -0.0138(16) 0.0121(15)
O21 0.033(2) 0.0245(18) 0.0198(17) -0.0089(14) -0.0057(15) 0.0088(15)
O39 0.036(2) 0.0272(19) 0.0142(16) -0.0071(14) -0.0031(15) 0.0064(16)
O40 0.036(2) 0.0273(19) 0.0147(16) -0.0065(14) -0.0060(15) 0.0088(16)
O58 0.037(2) 0.0257(18) 0.0148(16) -0.0072(14) -0.0068(15) 0.0101(15)
O59 0.035(2) 0.0222(18) 0.0183(17) -0.0047(14) -0.0037(15) 0.0089(15)
C1 0.034(3) 0.024(2) 0.019(2) -0.008(2) -0.010(2) 0.007(2)
C2 0.032(3) 0.023(2) 0.021(2) -0.008(2) -0.011(2) 0.011(2)
C3 0.040(3) 0.030(3) 0.021(3) -0.008(2) -0.014(2) 0.007(2)
C4 0.055(4) 0.031(3) 0.022(3) -0.013(2) -0.014(3) 0.008(3)
C5 0.047(3) 0.029(3) 0.037(3) -0.018(3) -0.018(3) 0.011(2)
C6 0.039(3) 0.023(3) 0.027(3) -0.009(2) -0.014(2) 0.009(2)
C7 0.045(3) 0.019(2) 0.030(3) -0.009(2) -0.014(3) 0.013(2)
C8 0.040(3) 0.018(2) 0.024(3) -0.009(2) -0.009(2) 0.008(2)
C9 0.040(3) 0.021(2) 0.034(3) -0.009(2) -0.014(3) 0.007(2)
C10 0.039(3) 0.023(3) 0.047(4) -0.009(3) -0.014(3) 0.005(2)
C11 0.042(3) 0.030(3) 0.053(4) -0.025(3) -0.005(3) 0.002(3)
C12 0.046(4) 0.032(3) 0.034(3) -0.020(3) -0.002(3) 0.002(3)
C13 0.042(3) 0.029(3) 0.024(3) -0.013(2) -0.007(2) 0.004(2)
C14 0.047(3) 0.022(3) 0.022(3) -0.006(2) -0.004(2) 0.008(2)
C15 0.042(3) 0.025(3) 0.028(3) -0.009(2) -0.010(2) 0.008(2)
C16 0.070(5) 0.027(3) 0.031(3) -0.003(2) -0.013(3) 0.009(3)
C17 0.109(7) 0.039(4) 0.027(3) 0.001(3) 0.004(4) 0.013(4)
C18 0.149(10) 0.038(4) 0.027(4) 0.000(3) 0.021(5) 0.018(5)
C19 0.104(7) 0.031(3) 0.030(3) -0.008(3) 0.008(4) 0.021(4)
C20 0.043(3) 0.022(2) 0.028(3) -0.016(2) -0.012(2) 0.011(2)
C21 0.035(3) 0.023(2) 0.019(2) -0.010(2) -0.007(2) 0.008(2)
C22 0.041(3) 0.030(3) 0.031(3) -0.014(2) -0.007(3) 0.006(2)
C23 0.044(3) 0.038(3) 0.043(4) -0.023(3) -0.011(3) 0.002(3)
C24 0.054(4) 0.037(3) 0.042(3) -0.024(3) -0.024(3) 0.013(3)
C25 0.047(3) 0.029(3) 0.032(3) -0.017(2) -0.016(3) 0.011(2)
C26 0.059(4) 0.038(3) 0.044(4) -0.024(3) -0.033(3) 0.016(3)
C27 0.044(4) 0.037(3) 0.072(5) -0.035(3) -0.026(3) 0.015(3)
C28 0.047(4) 0.025(3) 0.056(4) -0.012(3) -0.020(3) 0.004(3)
C29 0.047(4) 0.037(3) 0.070(5) -0.021(3) -0.014(4) -0.004(3)
C30 0.051(5) 0.060(5) 0.106(8) -0.048(5) -0.020(5) 0.004(4)
C31 0.051(5) 0.122(9) 0.123(9) -0.096(8) -0.031(5) 0.013(5)
C32 0.050(5) 0.103(7) 0.110(8) -0.086(7) -0.041(5) 0.022(5)
C39 0.041(3) 0.028(3) 0.018(2) -0.008(2) -0.008(2) 0.007(2)
C40 0.040(3) 0.026(3) 0.020(2) -0.006(2) -0.009(2) 0.009(2)
C41 0.042(3) 0.048(4) 0.025(3) -0.013(3) -0.010(3) 0.003(3)
C42 0.048(4) 0.068(5) 0.028(3) -0.021(3) -0.014(3) 0.000(3)
C43 0.049(4) 0.060(4) 0.023(3) -0.020(3) -0.010(3) 0.002(3)
C44 0.043(3) 0.040(3) 0.018(2) -0.012(2) -0.003(2) 0.005(3)
C45 0.048(4) 0.044(3) 0.023(3) -0.017(3) 0.000(3) 0.003(3)
C46 0.044(3) 0.049(4) 0.019(3) -0.008(2) -0.008(2) -0.002(3)
C47 0.053(4) 0.045(4) 0.021(3) -0.013(3) -0.007(3) 0.001(3)
C48 0.066(5) 0.046(4) 0.022(3) -0.011(3) -0.013(3) -0.007(3)
C49 0.072(5) 0.060(5) 0.024(3) -0.007(3) -0.023(3) 0.001(4)
C50 0.061(5) 0.094(7) 0.039(4) -0.021(4) -0.022(4) 0.031(5)
C51 0.047(4) 0.088(6) 0.024(3) -0.025(3) -0.012(3) 0.021(4)
C52 0.041(3) 0.048(4) 0.023(3) -0.018(3) -0.004(2) 0.003(3)
C53 0.047(4) 0.046(4) 0.030(3) -0.018(3) -0.006(3) 0.006(3)
C54 0.042(4) 0.058(4) 0.042(4) -0.030(3) -0.004(3) 0.013(3)
C55 0.044(4) 0.080(6) 0.056(5) -0.049(4) -0.007(3) 0.009(4)
C56 0.044(4) 0.073(5) 0.037(4) -0.025(4) 0.003(3) -0.008(4)
C57 0.045(4) 0.063(4) 0.025(3) -0.016(3) -0.002(3) 0.001(3)
C58 0.039(3) 0.024(3) 0.020(2) -0.006(2) -0.012(2) 0.006(2)
C59 0.039(3) 0.022(2) 0.021(2) -0.005(2) -0.007(2) 0.006(2)
C60 0.041(3) 0.027(3) 0.039(3) -0.015(3) -0.007(3) 0.006(2)
C61 0.048(4) 0.027(3) 0.046(4) -0.012(3) -0.014(3) 0.007(3)
C62 0.053(4) 0.029(3) 0.045(4) -0.012(3) -0.013(3) -0.002(3)
C63 0.041(3) 0.029(3) 0.030(3) -0.009(2) -0.012(3) 0.000(2)
C64 0.043(3) 0.028(3) 0.037(3) -0.005(2) -0.013(3) -0.004(2)
C65 0.042(4) 0.048(4) 0.043(4) -0.015(3) -0.003(3) 0.000(3)
C66 0.041(3) 0.054(4) 0.030(3) -0.020(3) -0.005(3) 0.001(3)
C67 0.036(3) 0.082(5) 0.037(4) -0.033(4) -0.007(3) 0.002(3)
C68 0.042(4) 0.103(8) 0.061(5) -0.034(5) -0.005(4) -0.011(5)
C69 0.056(6) 0.087(8) 0.120(10) -0.013(7) -0.010(6) -0.019(5)
C70 0.042(5) 0.061(6) 0.110(9) -0.001(5) -0.003(5) -0.014(4)
C71 0.058(4) 0.039(4) 0.031(3) 0.004(3) -0.012(3) -0.003(3)
C72 0.087(6) 0.065(5) 0.032(4) 0.000(4) -0.011(4) 0.027(5)
C73 0.134(10) 0.078(7) 0.053(6) 0.001(5) -0.039(6) 0.048(7)
C74 0.135(10) 0.073(7) 0.041(5) 0.016(5) -0.027(6) 0.019(7)
C75 0.122(9) 0.057(5) 0.031(4) 0.013(4) -0.012(5) -0.013(6)
C76 0.073(5) 0.050(4) 0.032(4) 0.005(3) -0.005(4) -0.011(4)
O1D 0.050(2) 0.033(2) 0.0245(18) -0.0029(16) -0.0077(17) 0.0137(18)
O2D 0.032(2) 0.034(2) 0.0234(18) -0.0086(16) -0.0048(15) 0.0106(16)
C2D 0.039(3) 0.038(3) 0.020(2) -0.012(2) -0.004(2) 0.007(2)
N2D 0.033(2) 0.035(2) 0.029(2) -0.0152(19) -0.0073(19) 0.0061(19)
C21D 0.038(3) 0.045(3) 0.047(4) -0.022(3) -0.009(3) 0.004(3)
C22D 0.034(3) 0.042(3) 0.050(4) -0.025(3) -0.001(3) 0.006(3)

loop_
_atom_type_symbol
_atom_type_description
_atom_type_scat_dispersion_real
_atom_type_scat_dispersion_imag
_atom_type_scat_source
C C 0.0033 0.0016 'International Tables Vol C Tables 4.2.6.8 and 6.1.1.4'
H H 0.0000 0.0000 'International Tables Vol C Tables 4.2.6.8 and 6.1.1.4'
N N 0.0061 0.0033 'International Tables Vol C Tables 4.2.6.8 and 6.1.1.4'
O O 0.0106 0.0060 'International Tables Vol C Tables 4.2.6.8 and 6.1.1.4'
P P 0.1023 0.0942 'International Tables Vol C Tables 4.2.6.8 and 6.1.1.4'
Cl Cl 0.1484 0.1585 'International Tables Vol C Tables 4.2.6.8 and 6.1.1.4'
Pd Pd -0.9988 1.0072 'International Tables Vol C Tables 4.2.6.8 and 6.1.1.4'
Y Y -2.7962 3.5667 'International Tables Vol C Tables 4.2.6.8 and 6.1.1.4'

loop_
_geom_angle_atom_site_label_1
_geom_angle_atom_site_label_2
_geom_angle_atom_site_label_3
_geom_angle
_geom_angle_site_symmetry_1
_geom_angle_site_symmetry_3
O59 Y1 O40 75.85(14) . .
O59 Y1 O1D 80.63(15) . .
O40 Y1 O1D 77.74(14) . .
O59 Y1 O1 93.00(13) . .
O40 Y1 O1 150.27(13) . .
O1D Y1 O1 73.24(14) . .
O59 Y1 O2 88.46(14) . .
O40 Y1 O2 136.78(12) . .
O1D Y1 O2 139.70(14) . .
O1 Y1 O2 68.71(12) . .
O59 Y1 O20 152.62(13) . .
O40 Y1 O20 105.68(14) . .
O1D Y1 O20 73.21(16) . .
O1 Y1 O20 72.03(13) . .
O2 Y1 O20 106.24(14) . .
O59 Y1 O21 138.55(13) . .
O40 Y1 O21 90.15(13) . .
O1D Y1 O21 134.86(16) . .
O1 Y1 O21 114.98(13) . .
O2 Y1 O21 75.39(13) . .
O20 Y1 O21 68.57(13) . .
O59 Y1 O1Z 69.48(9) . .
O40 Y1 O1Z 69.73(9) . .
O1D Y1 O1Z 139.97(11) . .
O1 Y1 O1Z 132.48(9) . .
O2 Y1 O1Z 67.06(9) . .
O20 Y1 O1Z 137.36(10) . .
O21 Y1 O1Z 69.06(9) . .
O59 Y1 Pd1 123.87(9) . .
O40 Y1 Pd1 132.88(9) . .
O1D Y1 Pd1 66.22(11) . .
O1 Y1 Pd1 35.84(9) . .
O2 Y1 Pd1 89.31(9) . .
O20 Y1 Pd1 36.39(9) . .
O21 Y1 Pd1 94.34(9) . .
O1Z Y1 Pd1 153.54(2) . .
O59 Y1 Y2 104.72(9) . 2_566
O40 Y1 Y2 104.75(9) . 2_566
O1D Y1 Y2 174.46(12) . 2_566
O1 Y1 Y2 104.73(9) . 2_566
O2 Y1 Y2 40.52(9) . 2_566
O20 Y1 Y2 101.28(10) . 2_566
O21 Y1 Y2 40.99(9) . 2_566
O1Z Y1 Y2 45.026(12) . 2_566
Pd1 Y1 Y2 109.040(18) . 2_566
O59 Y1 Y2 41.51(9) . .
O40 Y1 Y2 41.96(10) . .
O1D Y1 Y2 95.16(11) . .
O1 Y1 Y2 134.50(10) . .
O2 Y1 Y2 101.95(9) . .
O20 Y1 Y2 147.64(9) . .
O21 Y1 Y2 104.33(9) . .
O1Z Y1 Y2 44.864(11) . .
Pd1 Y1 Y2 160.08(2) . .
Y2 Y1 Y2 89.890(16) 2_566 .
O2 Y2 O21 77.62(14) 2_566 2_566
O2 Y2 O39 96.45(13) 2_566 .
O21 Y2 O39 149.35(14) 2_566 .
O2 Y2 O59 137.04(14) 2_566 .
O21 Y2 O59 90.36(13) 2_566 .
O39 Y2 O59 112.63(13) . .
O2 Y2 O2D 76.91(14) 2_566 .
O21 Y2 O2D 77.76(13) 2_566 .
O39 Y2 O2D 71.62(14) . .
O59 Y2 O2D 140.97(15) . .
O2 Y2 O58 153.20(13) 2_566 .
O21 Y2 O58 99.74(14) 2_566 .
O39 Y2 O58 72.07(14) . .
O59 Y2 O58 69.03(13) . .
O2D Y2 O58 76.47(14) . .
O2 Y2 O40 88.08(14) 2_566 .
O21 Y2 O40 139.08(14) 2_566 .
O39 Y2 O40 69.50(13) . .
O59 Y2 O40 74.40(14) . .
O2D Y2 O40 136.18(14) . .
O58 Y2 O40 109.18(13) . .
O2 Y2 O1Z 68.07(9) 2_566 .
O21 Y2 O1Z 69.96(10) 2_566 .
O39 Y2 O1Z 136.05(11) . .
O59 Y2 O1Z 69.06(10) . .
O2D Y2 O1Z 136.25(10) . .
O58 Y2 O1Z 136.64(9) . .
O40 Y2 O1Z 69.13(9) . .
O2 Y2 Pd2 127.26(9) 2_566 .
O21 Y2 Pd2 128.75(11) 2_566 .
O39 Y2 Pd2 35.71(10) . .
O59 Y2 Pd2 92.41(9) . .
O2D Y2 Pd2 68.54(10) . .
O58 Y2 Pd2 36.41(9) . .
O40 Y2 Pd2 90.32(9) . .
O1Z Y2 Pd2 155.05(2) . .
O2 Y2 Y1 41.87(9) 2_566 2_566
O21 Y2 Y1 42.13(10) 2_566 2_566
O39 Y2 Y1 138.20(10) . 2_566
O59 Y2 Y1 104.68(9) . 2_566
O2D Y2 Y1 91.17(10) . 2_566
O58 Y2 Y1 141.87(9) . 2_566
O40 Y2 Y1 104.64(10) . 2_566
O1Z Y2 Y1 45.136(12) . 2_566
Pd2 Y2 Y1 159.693(19) . 2_566
O2 Y2 Y1 102.45(10) 2_566 .
O21 Y2 Y1 104.84(9) 2_566 .
O39 Y2 Y1 105.81(10) . .
O59 Y2 Y1 40.81(11) . .
O2D Y2 Y1 177.18(11) . .
O58 Y2 Y1 103.97(9) . .
O40 Y2 Y1 41.01(9) . .
O1Z Y2 Y1 44.973(12) . .
Pd2 Y2 Y1 110.119(16) . .
Y1 Y2 Y1 90.110(16) 2_566 .
O1 Pd1 O20 82.85(15) . .
O1 Pd1 P2 173.31(11) . .
O20 Pd1 P2 90.67(12) . .
O1 Pd1 P1 88.94(11) . .
O20 Pd1 P1 170.37(13) . .
P2 Pd1 P1 97.66(6) . .
O1 Pd1 Y1 41.45(10) . .
O20 Pd1 Y1 41.65(11) . .
P2 Pd1 Y1 132.22(4) . .
P1 Pd1 Y1 129.58(4) . .
O39 Pd2 O58 82.53(15) . .
O39 Pd2 P4 173.28(11) . .
O58 Pd2 P4 90.80(12) . .
O39 Pd2 P3 89.39(11) . .
O58 Pd2 P3 171.53(12) . .
P4 Pd2 P3 97.31(6) . .
O39 Pd2 Y2 40.89(10) . .
O58 Pd2 Y2 41.71(11) . .
P4 Pd2 Y2 132.48(5) . .
P3 Pd2 Y2 130.06(5) . .
C8 P1 C14 107.47(18) . .
C8 P1 C7 105.9(2) . .
C14 P1 C7 103.0(3) . .
C8 P1 Pd1 118.23(15) . .
C14 P1 Pd1 113.52(13) . .
C7 P1 Pd1 107.34(17) . .
C33 P2 C27 105.8(3) . .
C33 P2 C33A 7.9(3) . .
C27 P2 C33A 113.6(3) . .
C33 P2 C26 105.1(4) . .
C27 P2 C26 103.0(3) . .
C33A P2 C26 101.2(4) . .
C33 P2 Pd1 116.9(3) . .
C27 P2 Pd1 117.39(16) . .
C33A P2 Pd1 112.5(4) . .
C26 P2 Pd1 107.0(2) . .
C46 P3 C52 109.4(2) . .
C46 P3 C45 102.1(3) . .
C52 P3 C45 106.0(3) . .
C46 P3 Pd2 117.40(15) . .
C52 P3 Pd2 113.91(16) . .
C45 P3 Pd2 106.64(19) . .
C71 P4 C65 108.1(2) . .
C71 P4 C64 107.3(3) . .
C65 P4 C64 100.1(3) . .
C71 P4 Pd2 115.4(2) . .
C65 P4 Pd2 117.39(17) . .
C64 P4 Pd2 107.0(2) . .
Y2 O1Z Y2 180.00(2) . 2_566
Y2 O1Z Y1 89.837(16) . 2_566
Y2 O1Z Y1 90.163(16) 2_566 2_566
Y2 O1Z Y1 90.163(16) . .
Y2 O1Z Y1 89.837(16) 2_566 .
Y1 O1Z Y1 180.0 2_566 .
C1 O1 Pd1 114.7(3) . .
C1 O1 Y1 117.7(3) . .
Pd1 O1 Y1 102.71(16) . .
C2 O2 Y2 137.4(3) . 2_566
C2 O2 Y1 118.5(3) . .
Y2 O2 Y1 97.61(14) 2_566 .
C20 O20 Pd1 119.7(3) . .
C20 O20 Y1 118.6(3) . .
Pd1 O20 Y1 101.96(16) . .
C21 O21 Y2 129.5(3) . 2_566
C21 O21 Y1 118.2(3) . .
Y2 O21 Y1 96.87(15) 2_566 .
C39 O39 Pd2 116.5(3) . .
C39 O39 Y2 117.1(3) . .
Pd2 O39 Y2 103.39(16) . .
C40 O40 Y1 139.7(3) . .
C40 O40 Y2 116.8(3) . .
Y1 O40 Y2 97.03(14) . .
C58 O58 Pd2 118.7(3) . .
C58 O58 Y2 116.8(3) . .
Pd2 O58 Y2 101.87(16) . .
C59 O59 Y1 134.6(3) . .
C59 O59 Y2 118.5(3) . .
Y1 O59 Y2 97.68(15) . .
O1 C1 C6 121.6(5) . .
O1 C1 C2 117.8(4) . .
C6 C1 C2 120.6(5) . .
O2 C2 C3 123.7(5) . .
O2 C2 C1 116.9(4) . .
C3 C2 C1 119.4(5) . .
C4 C3 C2 119.2(5) . .
C4 C3 H3 120.4 . .
C2 C3 H3 120.4 . .
C5 C4 C3 121.4(5) . .
C5 C4 H4 119.3 . .
C3 C4 H4 119.3 . .
C4 C5 C6 119.8(5) . .
C4 C5 H5 120.1 . .
C6 C5 H5 120.1 . .
C1 C6 C5 119.6(5) . .
C1 C6 C7 117.2(5) . .
C5 C6 C7 123.2(5) . .
C6 C7 P1 115.4(4) . .
C6 C7 H7A 108.4 . .
P1 C7 H7A 108.4 . .
C6 C7 H7B 108.4 . .
P1 C7 H7B 108.4 . .
H7A C7 H7B 107.5 . .
C9 C8 C13 120.0 . .
C9 C8 P1 120.8(2) . .
C13 C8 P1 118.9(2) . .
C8 C9 C10 120.0 . .
C8 C9 H9 120.0 . .
C10 C9 H9 120.0 . .
C9 C10 C11 120.0 . .
C9 C10 H10 120.0 . .
C11 C10 H10 120.0 . .
C12 C11 C10 120.0 . .
C12 C11 H11 120.0 . .
C10 C11 H11 120.0 . .
C11 C12 C13 120.0 . .
C11 C12 H12 120.0 . .
C13 C12 H12 120.0 . .
C12 C13 C8 120.0 . .
C12 C13 H13 120.0 . .
C8 C13 H13 120.0 . .
C15 C14 C19 120.0 . .
C15 C14 P1 121.1(2) . .
C19 C14 P1 118.6(2) . .
C16 C15 C14 120.0 . .
C16 C15 H15 120.0 . .
C14 C15 H15 120.0 . .
C15 C16 C17 120.0 . .
C15 C16 H16 120.0 . .
C17 C16 H16 120.0 . .
C18 C17 C16 120.0 . .
C18 C17 H17 120.0 . .
C16 C17 H17 120.0 . .
C17 C18 C19 120.0 . .
C17 C18 H18 120.0 . .
C19 C18 H18 120.0 . .
C18 C19 C14 120.0 . .
C18 C19 H19 120.0 . .
C14 C19 H19 120.0 . .
O20 C20 C25 121.9(5) . .
O20 C20 C21 116.8(5) . .
C25 C20 C21 121.3(6) . .
O21 C21 C22 124.1(5) . .
O21 C21 C20 117.8(5) . .
C22 C21 C20 118.1(6) . .
C21 C22 C23 121.3(6) . .
C21 C22 H22 119.4 . .
C23 C22 H22 119.4 . .
C24 C23 C22 119.4(7) . .
C24 C23 H23 120.3 . .
C22 C23 H23 120.3 . .
C25 C24 C23 120.4(6) . .
C25 C24 H24 119.8 . .
C23 C24 H24 119.8 . .
C20 C25 C24 119.4(6) . .
C20 C25 C26 118.7(6) . .
C24 C25 C26 121.7(6) . .
C25 C26 P2 113.1(4) . .
C25 C26 H26A 109.0 . .
P2 C26 H26A 109.0 . .
C25 C26 H26B 109.0 . .
P2 C26 H26B 109.0 . .
H26A C26 H26B 107.8 . .
C28 C27 C32 120.0 . .
C28 C27 P2 119.9(3) . .
C32 C27 P2 120.1(3) . .
C29 C28 C27 120.0 . .
C29 C28 H28 120.0 . .
C27 C28 H28 120.0 . .
C30 C29 C28 120.0 . .
C30 C29 H29 120.0 . .
C28 C29 H29 120.0 . .
C31 C30 C29 120.0 . .
C31 C30 H30 120.0 . .
C29 C30 H30 120.0 . .
C32 C31 C30 120.0 . .
C32 C31 H31 120.0 . .
C30 C31 H31 120.0 . .
C31 C32 C27 120.0 . .
C31 C32 H32 120.0 . .
C27 C32 H32 120.0 . .
C34 C33 C38 120.0 . .
C34 C33 P2 119.7(3) . .
C38 C33 P2 120.1(3) . .
C33 C34 C35 120.0 . .
C33 C34 H34 120.0 . .
C35 C34 H34 120.0 . .
C36 C35 C34 120.0 . .
C36 C35 H35 120.0 . .
C34 C35 H35 120.0 . .
C35 C36 C37 120.0 . .
C35 C36 H36 120.0 . .
C37 C36 H36 120.0 . .
C38 C37 C36 120.0 . .
C38 C37 H37 120.0 . .
C36 C37 H37 120.0 . .
C37 C38 C33 120.0 . .
C37 C38 H38 120.0 . .
C33 C38 H38 120.0 . .
C34A C33A C38A 120.0 . .
C34A C33A P2 117.7(3) . .
C38A C33A P2 122.2(3) . .
C33A C34A C35A 120.0 . .
C33A C34A H34A 120.0 . .
C35A C34A H34A 120.0 . .
C36A C35A C34A 120.0 . .
C36A C35A H35A 120.0 . .
C34A C35A H35A 120.0 . .
C35A C36A C37A 120.0 . .
C35A C36A H36A 120.0 . .
C37A C36A H36A 120.0 . .
C38A C37A C36A 120.0 . .
C38A C37A H37A 120.0 . .
C36A C37A H37A 120.0 . .
C37A C38A C33A 120.0 . .
C37A C38A H38A 120.0 . .
C33A C38A H38A 120.0 . .
O39 C39 C44 120.6(5) . .
O39 C39 C40 118.4(5) . .
C44 C39 C40 121.0(6) . .
O40 C40 C41 124.0(5) . .
O40 C40 C39 117.5(5) . .
C41 C40 C39 118.6(5) . .
C40 C41 C42 120.8(6) . .
C40 C41 H41 119.6 . .
C42 C41 H41 119.6 . .
C43 C42 C41 120.4(6) . .
C43 C42 H42 119.8 . .
C41 C42 H42 119.8 . .
C42 C43 C44 120.0(6) . .
C42 C43 H43 120.0 . .
C44 C43 H43 120.0 . .
C39 C44 C43 119.2(6) . .
C39 C44 C45 117.0(6) . .
C43 C44 C45 123.8(5) . .
C44 C45 P3 111.3(4) . .
C44 C45 H45A 109.4 . .
P3 C45 H45A 109.4 . .
C44 C45 H45B 109.4 . .
P3 C45 H45B 109.4 . .
H45A C45 H45B 108.0 . .
C47 C46 C51 120.0 . .
C47 C46 P3 121.5(2) . .
C51 C46 P3 118.2(2) . .
C46 C47 C48 120.0 . .
C46 C47 H47 120.0 . .
C48 C47 H47 120.0 . .
C49 C48 C47 120.0 . .
C49 C48 H48 120.0 . .
C47 C48 H48 120.0 . .
C48 C49 C50 120.0 . .
C48 C49 H49 120.0 . .
C50 C49 H49 120.0 . .
C51 C50 C49 120.0 . .
C51 C50 H50 120.0 . .
C49 C50 H50 120.0 . .
C50 C51 C46 120.0 . .
C50 C51 H51 120.0 . .
C46 C51 H51 120.0 . .
C53 C52 C57 120.0 . .
C53 C52 P3 117.7(2) . .
C57 C52 P3 122.0(2) . .
C52 C53 C54 120.0 . .
C52 C53 H53 120.0 . .
C54 C53 H53 120.0 . .
C55 C54 C53 120.0 . .
C55 C54 H54 120.0 . .
C53 C54 H54 120.0 . .
C54 C55 C56 120.0 . .
C54 C55 H55 120.0 . .
C56 C55 H55 120.0 . .
C57 C56 C55 120.0 . .
C57 C56 H56 120.0 . .
C55 C56 H56 120.0 . .
C56 C57 C52 120.0 . .
C56 C57 H57 120.0 . .
C52 C57 H57 120.0 . .
O58 C58 C63 121.0(5) . .
O58 C58 C59 117.6(5) . .
C63 C58 C59 121.4(5) . .
O59 C59 C58 117.8(5) . .
O59 C59 C60 123.5(5) . .
C58 C59 C60 118.7(6) . .
C61 C60 C59 120.0(6) . .
C61 C60 H60 120.0 . .
C59 C60 H60 120.0 . .
C60 C61 C62 120.8(6) . .
C60 C61 H61 119.6 . .
C62 C61 H61 119.6 . .
C61 C62 C63 120.6(6) . .
C61 C62 H62 119.7 . .
C63 C62 H62 119.7 . .
C62 C63 C58 118.4(6) . .
C62 C63 C64 122.8(6) . .
C58 C63 C64 118.8(5) . .
C63 C64 P4 116.3(5) . .
C63 C64 H64A 108.2 . .
P4 C64 H64A 108.2 . .
C63 C64 H64B 108.2 . .
P4 C64 H64B 108.2 . .
H64A C64 H64B 107.4 . .
C66 C65 C70 120.0 . .
C66 C65 P4 119.3(3) . .
C70 C65 P4 120.4(3) . .
C65 C66 C67 120.0 . .
C65 C66 H66 120.0 . .
C67 C66 H66 120.0 . .
C68 C67 C66 120.0 . .
C68 C67 H67 120.0 . .
C66 C67 H67 120.0 . .
C67 C68 C69 120.0 . .
C67 C68 H68 120.0 . .
C69 C68 H68 120.0 . .
C70 C69 C68 120.0 . .
C70 C69 H69 120.0 . .
C68 C69 H69 120.0 . .
C69 C70 C65 120.0 . .
C69 C70 H70 120.0 . .
C65 C70 H70 120.0 . .
C72 C71 C76 120.0 . .
C72 C71 P4 118.3(3) . .
C76 C71 P4 121.5(3) . .
C73 C72 C71 120.0 . .
C73 C72 H72 120.0 . .
C71 C72 H72 120.0 . .
C72 C73 C74 120.0 . .
C72 C73 H73 120.0 . .
C74 C73 H73 120.0 . .
C75 C74 C73 120.0 . .
C75 C74 H74 120.0 . .
C73 C74 H74 120.0 . .
C74 C75 C76 120.0 . .
C74 C75 H75 120.0 . .
C76 C75 H75 120.0 . .
C75 C76 C71 120.0 . .
C75 C76 H76 120.0 . .
C71 C76 H76 120.0 . .
C1X O1D C1D 20.0(6) . .
C1X O1D Y1 143.2(7) . .
C1D O1D Y1 123.7(6) . .
O1D C1D N1D 120.4(8) . .
O1D C1D H1D 119.8 . .
N1D C1D H1D 119.8 . .
C1D N1D C11D 122.0(9) . .
C1D N1D C12D 116.7(8) . .
C11D N1D C12D 121.0(11) . .
O1D C1X N1X 126.5(9) . .
O1D C1X H1X 116.7 . .
N1X C1X H1X 116.7 . .
C1X N1X C11X 120.0(9) . .
C1X N1X C12X 117.8(9) . .
C11X N1X C12X 121.4(12) . .
N1X C11X H11D 109.5 . .
N1X C11X H11E 109.5 . .
H11D C11X H11E 109.5 . .
N1X C11X H11F 109.5 . .
H11D C11X H11F 109.5 . .
H11E C11X H11F 109.5 . .
N1X C12X H12D 109.5 . .
N1X C12X H12E 109.5 . .
H12D C12X H12E 109.5 . .
N1X C12X H12F 109.5 . .
H12D C12X H12F 109.5 . .
H12E C12X H12F 109.5 . .
C2D O2D Y2 147.0(4) . .
O2D C2D N2D 122.7(5) . .
O2D C2D H2D 118.6 . .
N2D C2D H2D 118.6 . .
C2D N2D C22D 119.3(5) . .
C2D N2D C21D 120.3(5) . .
C22D N2D C21D 120.3(5) . .
N2D C21D H21A 109.5 . .
N2D C21D H21B 109.5 . .
H21A C21D H21B 109.5 . .
N2D C21D H21C 109.5 . .
H21A C21D H21C 109.5 . .
H21B C21D H21C 109.5 . .
N2D C22D H22A 109.5 . .
N2D C22D H22B 109.5 . .
H22A C22D H22B 109.5 . .
N2D C22D H22C 109.5 . .
H22A C22D H22C 109.5 . .
H22B C22D H22C 109.5 . .
O3D C3D N3D 126.6(8) . .
O3D C3D H3D 116.7 . .
N3D C3D H3D 116.7 . .
C3D N3D C32D 122.3(7) . .
C3D N3D C31D 120.2(6) . .
C32D N3D C31D 117.5(7) . .
N3D C31D H31A 109.5 . .
N3D C31D H31B 109.5 . .
H31A C31D H31B 109.5 . .
N3D C31D H31C 109.5 . .
H31A C31D H31C 109.5 . .
H31B C31D H31C 109.5 . .
N3D C32D H32A 109.5 . .
N3D C32D H32B 109.5 . .
H32A C32D H32B 109.5 . .
N3D C32D H32C 109.5 . .
H32A C32D H32C 109.5 . .
H32B C32D H32C 109.5 . .
O4D C4D N4D 127.8(8) . .
O4D C4D H4D 116.1 . .
N4D C4D H4D 116.1 . .
C4D N4D C42D 121.7(7) . .
C4D N4D C41D 120.4(6) . .
C42D N4D C41D 117.6(7) . .
N4D C41D H41A 109.5 . .
N4D C41D H41B 109.5 . .
H41A C41D H41B 109.5 . .
N4D C41D H41C 109.5 . .
H41A C41D H41C 109.5 . .
H41B C41D H41C 109.5 . .
N4D C42D H42A 109.5 . .
N4D C42D H42B 109.5 . .
H42A C42D H42B 109.5 . .
N4D C42D H42C 109.5 . .
H42A C42D H42C 109.5 . .
H42B C42D H42C 109.5 . .
O5D C5D N5D 123.6(7) . .
O5D C5D H5D 118.2 . .
N5D C5D H5D 118.2 . .
C5D N5D C51D 122.1(6) . .
C5D N5D C52D 120.8(7) . .
C51D N5D C52D 116.4(8) . .
N5D C51D H51A 109.5 . .
N5D C51D H51B 109.5 . .
H51A C51D H51B 109.5 . .
N5D C51D H51C 109.5 . .
H51A C51D H51C 109.5 . .
H51B C51D H51C 109.5 . .
N5D C52D H52A 109.5 . .
N5D C52D H52B 109.5 . .
H52A C52D H52B 109.5 . .
N5D C52D H52C 109.5 . .
H52A C52D H52C 109.5 . .
H52B C52D H52C 109.5 . .
O6D C6D N6D 119.9(11) . .
O6D C6D H6D 120.0 . .
N6D C6D H6D 120.0 . .
C6D N6D C61D 129.5(11) . .
C6D N6D C62D 119.3(10) . .
C61D N6D C62D 111.0(13) . .
N6D C61D H61A 109.5 . .
N6D C61D H61B 109.5 . .
H61A C61D H61B 109.5 . .
N6D C61D H61C 109.5 . .
H61A C61D H61C 109.5 . .
H61B C61D H61C 109.5 . .
N6D C62D H62A 109.5 . .
N6D C62D H62B 109.5 . .
H62A C62D H62B 109.5 . .
N6D C62D H62C 109.5 . .
H62A C62D H62C 109.5 . .
H62B C62D H62C 109.5 . .
O7D C7D N7D 122.4(10) . .
O7D C7D H7D 118.8 . .
N7D C7D H7D 118.8 . .
C7D N7D C71D 123.9(8) . .
C7D N7D C72D 121.5(8) . .
C71D N7D C72D 114.5(9) . .
N7D C71D H71A 109.5 . .
N7D C71D H71B 109.5 . .
H71A C71D H71B 109.5 . .
N7D C71D H71C 109.5 . .
H71A C71D H71C 109.5 . .
H71B C71D H71C 109.5 . .
N7D C72D H72A 109.5 . .
N7D C72D H72B 109.5 . .
H72A C72D H72B 109.5 . .
N7D C72D H72C 109.5 . .
H72A C72D H72C 109.5 . .
H72B C72D H72C 109.5 . .
O8D C8D N8D 122.2(12) . .
O8D C8D H8D 118.9 . .
N8D C8D H8D 118.9 . .
C8D N8D C82D 125.5(11) . .
C8D N8D C81D 126.9(10) . .
C82D N8D C81D 106.9(12) . .
N8D C81D H81A 109.5 . .
N8D C81D H81B 109.5 . .
H81A C81D H81B 109.5 . .
N8D C81D H81C 109.5 . .
H81A C81D H81C 109.5 . .
H81B C81D H81C 109.5 . .
N8D C82D H82A 109.5 . .
N8D C82D H82B 109.5 . .
H82A C82D H82B 109.5 . .
N8D C82D H82C 109.5 . .
H82A C82D H82C 109.5 . .
H82B C82D H82C 109.5 . .

loop_
_geom_bond_atom_site_label_1
_geom_bond_atom_site_label_2
_geom_bond_distance
_geom_bond_site_symmetry_2
Y1 O59 2.307(4) .
Y1 O40 2.313(4) .
Y1 O1D 2.338(4) .
Y1 O1 2.346(3) .
Y1 O2 2.349(4) .
Y1 O20 2.349(4) .
Y1 O21 2.357(4) .
Y1 O1Z 2.4722(5) .
Y1 Pd1 3.4577(6) .
Y1 Y2 3.4879(7) 2_566
Y1 Y2 3.4979(7) .
Y2 O2 2.286(4) 2_566
Y2 O21 2.305(4) 2_566
Y2 O39 2.324(3) .
Y2 O59 2.339(4) .
Y2 O2D 2.340(4) .
Y2 O58 2.348(4) .
Y2 O40 2.357(4) .
Y2 O1Z 2.4675(5) .
Y2 Pd2 3.4538(6) .
Y2 Y1 3.4879(7) 2_566
Pd1 O1 2.076(4) .
Pd1 O20 2.097(3) .
Pd1 P2 2.2474(17) .
Pd1 P1 2.2490(14) .
Pd2 O39 2.072(4) .
Pd2 O58 2.095(3) .
Pd2 P4 2.2409(18) .
Pd2 P3 2.2485(15) .
P1 C8 1.812(3) .
P1 C14 1.812(3) .
P1 C7 1.828(7) .
P2 C33 1.814(6) .
P2 C27 1.818(4) .
P2 C33A 1.821(6) .
P2 C26 1.845(6) .
P3 C46 1.801(3) .
P3 C52 1.816(3) .
P3 C45 1.836(7) .
P4 C71 1.805(4) .
P4 C65 1.806(4) .
P4 C64 1.837(7) .
O1Z Y2 2.4675(5) 2_566
O1Z Y1 2.4722(5) 2_566
O1 C1 1.352(6) .
O2 C2 1.344(6) .
O2 Y2 2.286(4) 2_566
O20 C20 1.353(8) .
O21 C21 1.342(7) .
O21 Y2 2.305(4) 2_566
O39 C39 1.346(7) .
O40 C40 1.341(6) .
O58 C58 1.366(6) .
O59 C59 1.330(7) .
C1 C6 1.387(7) .
C1 C2 1.412(7) .
C2 C3 1.396(7) .
C3 C4 1.393(8) .
C3 H3 0.9500 .
C4 C5 1.383(8) .
C4 H4 0.9500 .
C5 C6 1.397(8) .
C5 H5 0.9500 .
C6 C7 1.507(8) .
C7 H7A 0.9900 .
C7 H7B 0.9900 .
C8 C9 1.3900 .
C8 C13 1.3900 .
C9 C10 1.3900 .
C9 H9 0.9500 .
C10 C11 1.3900 .
C10 H10 0.9500 .
C11 C12 1.3900 .
C11 H11 0.9500 .
C12 C13 1.3900 .
C12 H12 0.9500 .
C13 H13 0.9500 .
C14 C15 1.3900 .
C14 C19 1.3900 .
C15 C16 1.3900 .
C15 H15 0.9500 .
C16 C17 1.3900 .
C16 H16 0.9500 .
C17 C18 1.3900 .
C17 H17 0.9500 .
C18 C19 1.3900 .
C18 H18 0.9500 .
C19 H19 0.9500 .
C20 C25 1.388(9) .
C20 C21 1.416(7) .
C21 C22 1.384(9) .
C22 C23 1.400(9) .
C22 H22 0.9500 .
C23 C24 1.400(9) .
C23 H23 0.9500 .
C24 C25 1.389(10) .
C24 H24 0.9500 .
C25 C26 1.502(9) .
C26 H26A 0.9900 .
C26 H26B 0.9900 .
C27 C28 1.3900 .
C27 C32 1.3900 .
C28 C29 1.3900 .
C28 H28 0.9500 .
C29 C30 1.3900 .
C29 H29 0.9500 .
C30 C31 1.3900 .
C30 H30 0.9500 .
C31 C32 1.3900 .
C31 H31 0.9500 .
C32 H32 0.9500 .
C33 C34 1.3900 .
C33 C38 1.3900 .
C34 C35 1.3900 .
C34 H34 0.9500 .
C35 C36 1.3900 .
C35 H35 0.9500 .
C36 C37 1.3900 .
C36 H36 0.9500 .
C37 C38 1.3900 .
C37 H37 0.9500 .
C38 H38 0.9500 .
C33A C34A 1.3900 .
C33A C38A 1.3900 .
C34A C35A 1.3900 .
C34A H34A 0.9500 .
C35A C36A 1.3900 .
C35A H35A 0.9500 .
C36A C37A 1.3900 .
C36A H36A 0.9500 .
C37A C38A 1.3900 .
C37A H37A 0.9500 .
C38A H38A 0.9500 .
C39 C44 1.397(7) .
C39 C40 1.409(8) .
C40 C41 1.384(9) .
C41 C42 1.402(9) .
C41 H41 0.9500 .
C42 C43 1.380(10) .
C42 H42 0.9500 .
C43 C44 1.402(10) .
C43 H43 0.9500 .
C44 C45 1.503(9) .
C45 H45A 0.9900 .
C45 H45B 0.9900 .
C46 C47 1.3900 .
C46 C51 1.3900 .
C47 C48 1.3900 .
C47 H47 0.9500 .
C48 C49 1.3900 .
C48 H48 0.9500 .
C49 C50 1.3900 .
C49 H49 0.9500 .
C50 C51 1.3900 .
C50 H50 0.9500 .
C51 H51 0.9500 .
C52 C53 1.3900 .
C52 C57 1.3900 .
C53 C54 1.3900 .
C53 H53 0.9500 .
C54 C55 1.3900 .
C54 H54 0.9500 .
C55 C56 1.3900 .
C55 H55 0.9500 .
C56 C57 1.3900 .
C56 H56 0.9500 .
C57 H57 0.9500 .
C58 C63 1.401(9) .
C58 C59 1.403(8) .
C59 C60 1.403(8) .
C60 C61 1.381(10) .
C60 H60 0.9500 .
C61 C62 1.391(10) .
C61 H61 0.9500 .
C62 C63 1.394(9) .
C62 H62 0.9500 .
C63 C64 1.492(9) .
C64 H64A 0.9900 .
C64 H64B 0.9900 .
C65 C66 1.3900 .
C65 C70 1.3900 .
C66 C67 1.3900 .
C66 H66 0.9500 .
C67 C68 1.3900 .
C67 H67 0.9500 .
C68 C69 1.3900 .
C68 H68 0.9500 .
C69 C70 1.3900 .
C69 H69 0.9500 .
C70 H70 0.9500 .
C71 C72 1.3900 .
C71 C76 1.3900 .
C72 C73 1.3900 .
C72 H72 0.9500 .
C73 C74 1.3900 .
C73 H73 0.9500 .
C74 C75 1.3900 .
C74 H74 0.9500 .
C75 C76 1.3900 .
C75 H75 0.9500 .
C76 H76 0.9500 .
O1D C1X 1.221(7) .
O1D C1D 1.281(7) .
C1D N1D 1.340(8) .
C1D H1D 0.9500 .
N1D C11D 1.431(7) .
N1D C12D 1.440(7) .
C11D H11A 0.9800 .
C11D H11B 0.9800 .
C11D H11C 0.9800 .
C12D H12A 0.9800 .
C12D H12B 0.9800 .
C12D H12C 0.9800 .
C1X N1X 1.319(8) .
C1X H1X 0.9500 .
N1X C11X 1.435(8) .
N1X C12X 1.441(7) .
C11X H11D 0.9800 .
C11X H11E 0.9800 .
C11X H11F 0.9800 .
C12X H12D 0.9800 .
C12X H12E 0.9800 .
C12X H12F 0.9800 .
O2D C2D 1.242(6) .
C2D N2D 1.327(6) .
C2D H2D 0.9500 .
N2D C22D 1.439(6) .
N2D C21D 1.445(6) .
C21D H21A 0.9800 .
C21D H21B 0.9800 .
C21D H21C 0.9800 .
C22D H22A 0.9800 .
C22D H22B 0.9800 .
C22D H22C 0.9800 .
O3D C3D 1.244(7) .
C3D N3D 1.331(7) .
C3D H3D 0.9500 .
N3D C32D 1.430(7) .
N3D C31D 1.442(6) .
C31D H31A 0.9800 .
C31D H31B 0.9800 .
C31D H31C 0.9800 .
C32D H32A 0.9800 .
C32D H32B 0.9800 .
C32D H32C 0.9800 .
O4D C4D 1.252(7) .
C4D N4D 1.324(7) .
C4D H4D 0.9500 .
N4D C42D 1.433(7) .
N4D C41D 1.440(6) .
C41D H41A 0.9800 .
C41D H41B 0.9800 .
C41D H41C 0.9800 .
C42D H42A 0.9800 .
C42D H42B 0.9800 .
C42D H42C 0.9800 .
O5D C5D 1.253(7) .
C5D N5D 1.325(7) .
C5D H5D 0.9500 .
N5D C51D 1.433(6) .
N5D C52D 1.437(7) .
C51D H51A 0.9800 .
C51D H51B 0.9800 .
C51D H51C 0.9800 .
C52D H52A 0.9800 .
C52D H52B 0.9800 .
C52D H52C 0.9800 .
O6D C6D 1.282(8) .
C6D N6D 1.312(8) .
C6D H6D 0.9500 .
N6D C61D 1.419(7) .
N6D C62D 1.445(8) .
C61D H61A 0.9800 .
C61D H61B 0.9800 .
C61D H61C 0.9800 .
C62D H62A 0.9800 .
C62D H62B 0.9800 .
C62D H62C 0.9800 .
O7D C7D 1.262(8) .
C7D N7D 1.312(7) .
C7D H7D 0.9500 .
N7D C71D 1.429(7) .
N7D C72D 1.438(7) .
C71D H71A 0.9800 .
C71D H71B 0.9800 .
C71D H71C 0.9800 .
C72D H72A 0.9800 .
C72D H72B 0.9800 .
C72D H72C 0.9800 .
O8D C8D 1.264(8) .
C8D N8D 1.317(8) .
C8D H8D 0.9500 .
N8D C82D 1.408(7) .
N8D C81D 1.417(7) .
C81D H81A 0.9800 .
C81D H81B 0.9800 .
C81D H81C 0.9800 .
C82D H82A 0.9800 .
C82D H82B 0.9800 .
C82D H82C 0.9800 .

loop_
_geom_torsion_atom_site_label_1
_geom_torsion_atom_site_label_2
_geom_torsion_atom_site_label_3
_geom_torsion_atom_site_label_4
_geom_torsion
_geom_torsion_site_symmetry_1
_geom_torsion_site_symmetry_4
O59 Y1 Y2 O2 -153.01(17) . 2_566
O40 Y1 Y2 O2 72.17(17) . 2_566
O1D Y1 Y2 O2 137.38(15) . 2_566
O1 Y1 Y2 O2 -151.12(15) . 2_566
O2 Y1 Y2 O2 -79.31(16) . 2_566
O20 Y1 Y2 O2 70.9(2) . 2_566
O21 Y1 Y2 O2 -1.56(13) . 2_566
O1Z Y1 Y2 O2 -40.34(9) . 2_566
Pd1 Y1 Y2 O2 157.48(11) . 2_566
Y2 Y1 Y2 O2 -40.34(9) 2_566 2_566
O59 Y1 Y2 O21 -72.73(17) . 2_566
O40 Y1 Y2 O21 152.46(18) . 2_566
O1D Y1 Y2 O21 -142.33(16) . 2_566
O1 Y1 Y2 O21 -70.83(16) . 2_566
O2 Y1 Y2 O21 0.98(14) . 2_566
O20 Y1 Y2 O21 151.2(2) . 2_566
O21 Y1 Y2 O21 78.73(16) . 2_566
O1Z Y1 Y2 O21 39.95(10) . 2_566
Pd1 Y1 Y2 O21 -122.23(12) . 2_566
Y2 Y1 Y2 O21 39.95(10) 2_566 2_566
O59 Y1 Y2 O39 106.50(17) . .
O40 Y1 Y2 O39 -28.32(18) . .
O1D Y1 Y2 O39 36.89(16) . .
O1 Y1 Y2 O39 108.39(16) . .
O2 Y1 Y2 O39 -179.80(14) . .
O20 Y1 Y2 O39 -29.6(2) . .
O21 Y1 Y2 O39 -102.05(14) . .
O1Z Y1 Y2 O39 -140.83(11) . .
Pd1 Y1 Y2 O39 56.99(12) . .
Y2 Y1 Y2 O39 -140.83(11) 2_566 .
O40 Y1 Y2 O59 -134.8(2) . .
O1D Y1 Y2 O59 -69.60(18) . .
O1 Y1 Y2 O59 1.90(18) . .
O2 Y1 Y2 O59 73.70(17) . .
O20 Y1 Y2 O59 -136.1(2) . .
O21 Y1 Y2 O59 151.46(17) . .
O1Z Y1 Y2 O59 112.67(14) . .
Pd1 Y1 Y2 O59 -49.51(15) . .
Y2 Y1 Y2 O59 112.67(14) 2_566 .
O59 Y1 Y2 O2D 130(2) . .
O40 Y1 Y2 O2D -5(2) . .
O1D Y1 Y2 O2D 61(2) . .
O1 Y1 Y2 O2D 132(2) . .
O2 Y1 Y2 O2D -156(2) . .
O20 Y1 Y2 O2D -6(2) . .
O21 Y1 Y2 O2D -78(2) . .
O1Z Y1 Y2 O2D -117(2) . .
Pd1 Y1 Y2 O2D 81(2) . .
Y2 Y1 Y2 O2D -117(2) 2_566 .
O59 Y1 Y2 O58 31.53(16) . .
O40 Y1 Y2 O58 -103.29(17) . .
O1D Y1 Y2 O58 -38.08(15) . .
O1 Y1 Y2 O58 33.42(15) . .
O2 Y1 Y2 O58 105.23(14) . .
O20 Y1 Y2 O58 -104.5(2) . .
O21 Y1 Y2 O58 -177.02(13) . .
O1Z Y1 Y2 O58 144.20(9) . .
Pd1 Y1 Y2 O58 -17.98(11) . .
Y2 Y1 Y2 O58 144.20(9) 2_566 .
O59 Y1 Y2 O40 134.8(2) . .
O1D Y1 Y2 O40 65.21(19) . .
O1 Y1 Y2 O40 136.71(19) . .
O2 Y1 Y2 O40 -151.48(18) . .
O20 Y1 Y2 O40 -1.3(2) . .
O21 Y1 Y2 O40 -73.73(17) . .
O1Z Y1 Y2 O40 -112.51(15) . .
Pd1 Y1 Y2 O40 85.31(16) . .
Y2 Y1 Y2 O40 -112.51(15) 2_566 .
O59 Y1 Y2 O1Z -112.67(14) . .
O40 Y1 Y2 O1Z 112.51(15) . .
O1D Y1 Y2 O1Z 177.73(12) . .
O1 Y1 Y2 O1Z -110.78(12) . .
O2 Y1 Y2 O1Z -38.97(10) . .
O20 Y1 Y2 O1Z 111.26(18) . .
O21 Y1 Y2 O1Z 38.78(9) . .
Pd1 Y1 Y2 O1Z -162.18(6) . .
Y2 Y1 Y2 O1Z 0.0 2_566 .
O59 Y1 Y2 Pd2 69.15(14) . .
O40 Y1 Y2 Pd2 -65.66(14) . .
O1D Y1 Y2 Pd2 -0.45(12) . .
O1 Y1 Y2 Pd2 71.05(12) . .
O2 Y1 Y2 Pd2 142.85(10) . .
O20 Y1 Y2 Pd2 -66.92(18) . .
O21 Y1 Y2 Pd2 -139.39(9) . .
O1Z Y1 Y2 Pd2 -178.18(2) . .
Pd1 Y1 Y2 Pd2 19.64(7) . .
Y2 Y1 Y2 Pd2 -178.18(2) 2_566 .
O59 Y1 Y2 Y1 -112.67(14) . 2_566
O40 Y1 Y2 Y1 112.51(15) . 2_566
O1D Y1 Y2 Y1 177.73(12) . 2_566
O1 Y1 Y2 Y1 -110.78(12) . 2_566
O2 Y1 Y2 Y1 -38.97(10) . 2_566
O20 Y1 Y2 Y1 111.26(18) . 2_566
O21 Y1 Y2 Y1 38.78(9) . 2_566
O1Z Y1 Y2 Y1 0.0 . 2_566
Pd1 Y1 Y2 Y1 -162.18(6) . 2_566
Y2 Y1 Y2 Y1 0.0 2_566 2_566
O59 Y1 Pd1 O1 34.78(19) . .
O40 Y1 Pd1 O1 137.6(2) . .
O1D Y1 Pd1 O1 94.1(2) . .
O2 Y1 Pd1 O1 -52.90(19) . .
O20 Y1 Pd1 O1 -172.1(2) . .
O21 Y1 Pd1 O1 -128.19(18) . .
O1Z Y1 Pd1 O1 -78.86(16) . .
Y2 Y1 Pd1 O1 -88.95(16) 2_566 .
Y2 Y1 Pd1 O1 72.16(17) . .
O59 Y1 Pd1 O20 -153.12(19) . .
O40 Y1 Pd1 O20 -50.3(2) . .
O1D Y1 Pd1 O20 -93.8(2) . .
O1 Y1 Pd1 O20 172.1(2) . .
O2 Y1 Pd1 O20 119.20(19) . .
O21 Y1 Pd1 O20 43.91(18) . .
O1Z Y1 Pd1 O20 93.23(17) . .
Y2 Y1 Pd1 O20 83.14(16) 2_566 .
Y2 Y1 Pd1 O20 -115.75(17) . .
O59 Y1 Pd1 P2 -148.28(13) . .
O40 Y1 Pd1 P2 -45.48(16) . .
O1D Y1 Pd1 P2 -88.94(15) . .
O1 Y1 Pd1 P2 176.94(17) . .
O2 Y1 Pd1 P2 124.04(12) . .
O20 Y1 Pd1 P2 4.85(17) . .
O21 Y1 Pd1 P2 48.76(11) . .
O1Z Y1 Pd1 P2 98.08(8) . .
Y2 Y1 Pd1 P2 87.99(7) 2_566 .
Y2 Y1 Pd1 P2 -110.90(9) . .
O59 Y1 Pd1 P1 21.34(12) . .
O40 Y1 Pd1 P1 124.14(15) . .
O1D Y1 Pd1 P1 80.68(14) . .
O1 Y1 Pd1 P1 -13.44(16) . .
O2 Y1 Pd1 P1 -66.34(11) . .
O20 Y1 Pd1 P1 174.46(17) . .
O21 Y1 Pd1 P1 -141.63(10) . .
O1Z Y1 Pd1 P1 -92.30(7) . .
Y2 Y1 Pd1 P1 -102.39(5) 2_566 .
Y2 Y1 Pd1 P1 58.72(8) . .
O2 Y2 Pd2 O39 -35.3(2) 2_566 .
O21 Y2 Pd2 O39 -140.6(2) 2_566 .
O59 Y2 Pd2 O39 126.96(19) . .
O2D Y2 Pd2 O39 -88.1(2) . .
O58 Y2 Pd2 O39 175.6(2) . .
O40 Y2 Pd2 O39 52.56(18) . .
O1Z Y2 Pd2 O39 86.23(17) . .
Y1 Y2 Pd2 O39 -85.46(17) 2_566 .
Y1 Y2 Pd2 O39 89.28(16) . .
O2 Y2 Pd2 O58 149.1(2) 2_566 .
O21 Y2 Pd2 O58 43.71(19) 2_566 .
O39 Y2 Pd2 O58 -175.6(2) . .
O59 Y2 Pd2 O58 -48.68(19) . .
O2D Y2 Pd2 O58 96.29(19) . .
O40 Y2 Pd2 O58 -123.08(18) . .
O1Z Y2 Pd2 O58 -89.41(16) . .
Y1 Y2 Pd2 O58 98.90(17) 2_566 .
Y1 Y2 Pd2 O58 -86.36(15) . .
O2 Y2 Pd2 P4 146.29(14) 2_566 .
O21 Y2 Pd2 P4 40.92(13) 2_566 .
O39 Y2 Pd2 P4 -178.43(17) . .
O59 Y2 Pd2 P4 -51.47(12) . .
O2D Y2 Pd2 P4 93.50(13) . .
O58 Y2 Pd2 P4 -2.79(16) . .
O40 Y2 Pd2 P4 -125.87(11) . .
O1Z Y2 Pd2 P4 -92.20(8) . .
Y1 Y2 Pd2 P4 96.11(8) 2_566 .
Y1 Y2 Pd2 P4 -89.15(6) . .
O2 Y2 Pd2 P3 -28.14(14) 2_566 .
O21 Y2 Pd2 P3 -133.51(13) 2_566 .
O39 Y2 Pd2 P3 7.14(17) . .
O59 Y2 Pd2 P3 134.10(12) . .
O2D Y2 Pd2 P3 -80.93(13) . .
O58 Y2 Pd2 P3 -177.22(16) . .
O40 Y2 Pd2 P3 59.70(11) . .
O1Z Y2 Pd2 P3 93.36(8) . .
Y1 Y2 Pd2 P3 -78.32(9) 2_566 .
Y1 Y2 Pd2 P3 96.42(6) . .
O1 Pd1 P1 C8 128.88(17) . .
O20 Pd1 P1 C8 160.3(6) . .
P2 Pd1 P1 C8 -50.01(15) . .
Y1 Pd1 P1 C8 137.73(13) . .
O1 Pd1 P1 C14 -103.9(2) . .
O20 Pd1 P1 C14 -72.5(7) . .
P2 Pd1 P1 C14 77.2(2) . .
Y1 Pd1 P1 C14 -95.0(2) . .
O1 Pd1 P1 C7 9.3(2) . .
O20 Pd1 P1 C7 40.7(7) . .
P2 Pd1 P1 C7 -169.6(2) . .
Y1 Pd1 P1 C7 18.1(2) . .
O1 Pd1 P2 C33 132.8(10) . .
O20 Pd1 P2 C33 118.4(3) . .
P1 Pd1 P2 C33 -56.8(3) . .
Y1 Pd1 P2 C33 115.1(3) . .
O1 Pd1 P2 C27 -99.8(10) . .
O20 Pd1 P2 C27 -114.2(2) . .
P1 Pd1 P2 C27 70.6(2) . .
Y1 Pd1 P2 C27 -117.46(19) . .
O1 Pd1 P2 C33A 125.6(10) . .
O20 Pd1 P2 C33A 111.1(3) . .
P1 Pd1 P2 C33A -64.0(3) . .
Y1 Pd1 P2 C33A 107.9(3) . .
O1 Pd1 P2 C26 15.3(10) . .
O20 Pd1 P2 C26 0.9(3) . .
P1 Pd1 P2 C26 -174.3(3) . .
Y1 Pd1 P2 C26 -2.4(3) . .
O39 Pd2 P3 C46 -112.9(2) . .
O58 Pd2 P3 C46 -130.2(8) . .
P4 Pd2 P3 C46 66.6(2) . .
Y2 Pd2 P3 C46 -117.6(2) . .
O39 Pd2 P3 C52 117.4(2) . .
O58 Pd2 P3 C52 100.1(8) . .
P4 Pd2 P3 C52 -63.12(17) . .
Y2 Pd2 P3 C52 112.74(17) . .
O39 Pd2 P3 C45 0.8(3) . .
O58 Pd2 P3 C45 -16.5(8) . .
P4 Pd2 P3 C45 -179.7(2) . .
Y2 Pd2 P3 C45 -3.9(2) . .
O39 Pd2 P4 C71 112.9(10) . .
O58 Pd2 P4 C71 119.8(2) . .
P3 Pd2 P4 C71 -62.61(19) . .
Y2 Pd2 P4 C71 121.68(19) . .
O39 Pd2 P4 C65 -117.8(10) . .
O58 Pd2 P4 C65 -110.9(2) . .
P3 Pd2 P4 C65 66.7(2) . .
Y2 Pd2 P4 C65 -109.0(2) . .
O39 Pd2 P4 C64 -6.4(10) . .
O58 Pd2 P4 C64 0.6(2) . .
P3 Pd2 P4 C64 178.1(2) . .
Y2 Pd2 P4 C64 2.4(2) . .
O2 Y2 O1Z Y2 -127(100) 2_566 2_566
O21 Y2 O1Z Y2 -43(100) 2_566 2_566
O39 Y2 O1Z Y2 157(100) . 2_566
O59 Y2 O1Z Y2 55(100) . 2_566
O2D Y2 O1Z Y2 -88(100) . 2_566
O58 Y2 O1Z Y2 40(100) . 2_566
O40 Y2 O1Z Y2 136(100) . 2_566
Pd2 Y2 O1Z Y2 100(100) . 2_566
Y1 Y2 O1Z Y2 -84(100) 2_566 2_566
Y1 Y2 O1Z Y2 96(100) . 2_566
O2 Y2 O1Z Y1 -42.95(11) 2_566 2_566
O21 Y2 O1Z Y1 41.35(10) 2_566 2_566
O39 Y2 O1Z Y1 -118.88(13) . 2_566
O59 Y2 O1Z Y1 139.79(11) . 2_566
O2D Y2 O1Z Y1 -3.63(16) . 2_566
O58 Y2 O1Z Y1 124.23(14) . 2_566
O40 Y2 O1Z Y1 -139.55(10) . 2_566
Pd2 Y2 O1Z Y1 -175.94(5) . 2_566
Y1 Y2 O1Z Y1 180.0 . 2_566
O2 Y2 O1Z Y1 137.05(11) 2_566 .
O21 Y2 O1Z Y1 -138.65(10) 2_566 .
O39 Y2 O1Z Y1 61.12(13) . .
O59 Y2 O1Z Y1 -40.21(11) . .
O2D Y2 O1Z Y1 176.37(16) . .
O58 Y2 O1Z Y1 -55.77(14) . .
O40 Y2 O1Z Y1 40.45(10) . .
Pd2 Y2 O1Z Y1 4.06(5) . .
Y1 Y2 O1Z Y1 180.0 2_566 .
O59 Y1 O1Z Y2 40.77(10) . .
O40 Y1 O1Z Y2 -41.18(11) . .
O1D Y1 O1Z Y2 -3.52(19) . .
O1 Y1 O1Z Y2 115.30(14) . .
O2 Y1 O1Z Y2 138.08(11) . .
O20 Y1 O1Z Y2 -132.57(14) . .
O21 Y1 O1Z Y2 -139.47(9) . .
Pd1 Y1 O1Z Y2 166.46(5) . .
Y2 Y1 O1Z Y2 180.0 2_566 .
O59 Y1 O1Z Y2 -139.23(10) . 2_566
O40 Y1 O1Z Y2 138.82(11) . 2_566
O1D Y1 O1Z Y2 176.48(19) . 2_566
O1 Y1 O1Z Y2 -64.70(14) . 2_566
O2 Y1 O1Z Y2 -41.92(11) . 2_566
O20 Y1 O1Z Y2 47.43(14) . 2_566
O21 Y1 O1Z Y2 40.53(9) . 2_566
Pd1 Y1 O1Z Y2 -13.54(5) . 2_566
Y2 Y1 O1Z Y2 180.0 . 2_566
O59 Y1 O1Z Y1 -99(100) . 2_566
O40 Y1 O1Z Y1 179(100) . 2_566
O1D Y1 O1Z Y1 -144(100) . 2_566
O1 Y1 O1Z Y1 -25(100) . 2_566
O2 Y1 O1Z Y1 -2(100) . 2_566
O20 Y1 O1Z Y1 87(100) . 2_566
O21 Y1 O1Z Y1 80(100) . 2_566
Pd1 Y1 O1Z Y1 26(100) . 2_566
Y2 Y1 O1Z Y1 40(100) 2_566 2_566
Y2 Y1 O1Z Y1 -140(100) . 2_566
O20 Pd1 O1 C1 123.6(4) . .
P2 Pd1 O1 C1 109.1(10) . .
P1 Pd1 O1 C1 -61.4(3) . .
Y1 Pd1 O1 C1 128.9(4) . .
O20 Pd1 O1 Y1 -5.28(15) . .
P2 Pd1 O1 Y1 -19.8(11) . .
P1 Pd1 O1 Y1 169.68(12) . .
O59 Y1 O1 C1 81.3(4) . .
O40 Y1 O1 C1 147.7(4) . .
O1D Y1 O1 C1 160.6(4) . .
O2 Y1 O1 C1 -5.8(4) . .
O20 Y1 O1 C1 -122.1(4) . .
O21 Y1 O1 C1 -67.1(4) . .
O1Z Y1 O1 C1 16.7(4) . .
Pd1 Y1 O1 C1 -127.0(4) . .
Y2 Y1 O1 C1 -24.7(4) 2_566 .
Y2 Y1 O1 C1 80.1(4) . .
O59 Y1 O1 Pd1 -151.69(15) . .
O40 Y1 O1 Pd1 -85.4(3) . .
O1D Y1 O1 Pd1 -72.41(18) . .
O2 Y1 O1 Pd1 121.14(19) . .
O20 Y1 O1 Pd1 4.92(14) . .
O21 Y1 O1 Pd1 59.84(18) . .
O1Z Y1 O1 Pd1 143.64(8) . .
Y2 Y1 O1 Pd1 102.24(12) 2_566 .
Y2 Y1 O1 Pd1 -152.95(7) . .
O59 Y1 O2 C2 -88.5(4) . .
O40 Y1 O2 C2 -155.8(4) . .
O1D Y1 O2 C2 -14.9(5) . .
O1 Y1 O2 C2 5.4(4) . .
O20 Y1 O2 C2 68.1(4) . .
O21 Y1 O2 C2 130.1(4) . .
O1Z Y1 O2 C2 -156.8(4) . .
Pd1 Y1 O2 C2 35.4(4) . .
Y2 Y1 O2 C2 156.5(5) 2_566 .
Y2 Y1 O2 C2 -128.0(4) . .
O59 Y1 O2 Y2 115.01(14) . 2_566
O40 Y1 O2 Y2 47.7(3) . 2_566
O1D Y1 O2 Y2 -171.46(19) . 2_566
O1 Y1 O2 Y2 -151.17(18) . 2_566
O20 Y1 O2 Y2 -88.45(15) . 2_566
O21 Y1 O2 Y2 -26.42(13) . 2_566
O1Z Y1 O2 Y2 46.68(9) . 2_566
Pd1 Y1 O2 Y2 -121.09(12) . 2_566
Y2 Y1 O2 Y2 75.48(13) . 2_566
O1 Pd1 O20 C20 -127.9(4) . .
P2 Pd1 O20 C20 50.4(4) . .
P1 Pd1 O20 C20 -159.6(5) . .
Y1 Pd1 O20 C20 -133.2(4) . .
O1 Pd1 O20 Y1 5.26(15) . .
P2 Pd1 O20 Y1 -176.41(13) . .
P1 Pd1 O20 Y1 -26.4(7) . .
O59 Y1 O20 C20 -171.5(3) . .
O40 Y1 O20 C20 -82.1(4) . .
O1D Y1 O20 C20 -153.7(4) . .
O1 Y1 O20 C20 128.9(4) . .
O2 Y1 O20 C20 68.4(4) . .
O21 Y1 O20 C20 1.8(3) . .
O1Z Y1 O20 C20 -5.1(4) . .
Pd1 Y1 O20 C20 133.8(4) . .
Y2 Y1 O20 C20 26.9(3) 2_566 .
Y2 Y1 O20 C20 -81.2(4) . .
O59 Y1 O20 Pd1 54.7(3) . .
O40 Y1 O20 Pd1 144.14(15) . .
O1D Y1 O20 Pd1 72.50(17) . .
O1 Y1 O20 Pd1 -4.86(14) . .
O2 Y1 O20 Pd1 -65.39(17) . .
O21 Y1 O20 Pd1 -132.02(18) . .
O1Z Y1 O20 Pd1 -138.95(9) . .
Y2 Y1 O20 Pd1 -106.86(13) 2_566 .
Y2 Y1 O20 Pd1 145.01(9) . .
O59 Y1 O21 C21 173.6(3) . .
O40 Y1 O21 C21 105.1(3) . .
O1D Y1 O21 C21 32.3(4) . .
O1 Y1 O21 C21 -58.5(4) . .
O2 Y1 O21 C21 -116.1(3) . .
O20 Y1 O21 C21 -1.8(3) . .
O1Z Y1 O21 C21 173.2(3) . .
Pd1 Y1 O21 C21 -28.0(3) . .
Y2 Y1 O21 C21 -142.3(4) 2_566 .
Y2 Y1 O21 C21 145.0(3) . .
O59 Y1 O21 Y2 -44.1(2) . 2_566
O40 Y1 O21 Y2 -112.66(14) . 2_566
O1D Y1 O21 Y2 174.62(15) . 2_566
O1 Y1 O21 Y2 83.78(15) . 2_566
O2 Y1 O21 Y2 26.15(12) . 2_566
O20 Y1 O21 Y2 140.53(16) . 2_566
O1Z Y1 O21 Y2 -44.49(8) . 2_566
Pd1 Y1 O21 Y2 114.30(10) . 2_566
Y2 Y1 O21 Y2 -72.72(11) . 2_566
O58 Pd2 O39 C39 -127.0(4) . .
P4 Pd2 O39 C39 -120.0(9) . .
P3 Pd2 O39 C39 55.5(3) . .
Y2 Pd2 O39 C39 -129.9(4) . .
O58 Pd2 O39 Y2 2.92(15) . .
P4 Pd2 O39 Y2 9.9(11) . .
P3 Pd2 O39 Y2 -174.54(13) . .
O2 Y2 O39 C39 -78.0(4) 2_566 .
O21 Y2 O39 C39 -154.5(3) 2_566 .
O59 Y2 O39 C39 69.7(4) . .
O2D Y2 O39 C39 -151.8(4) . .
O58 Y2 O39 C39 126.9(4) . .
O40 Y2 O39 C39 7.6(3) . .
O1Z Y2 O39 C39 -13.1(4) . .
Pd2 Y2 O39 C39 129.6(4) . .
Y1 Y2 O39 C39 -81.7(4) 2_566 .
Y1 Y2 O39 C39 27.0(4) . .
O2 Y2 O39 Pd2 152.45(16) 2_566 .
O21 Y2 O39 Pd2 75.9(3) 2_566 .
O59 Y2 O39 Pd2 -59.9(2) . .
O2D Y2 O39 Pd2 78.57(17) . .
O58 Y2 O39 Pd2 -2.72(14) . .
O40 Y2 O39 Pd2 -122.04(18) . .
O1Z Y2 O39 Pd2 -142.66(9) . .
Y1 Y2 O39 Pd2 148.73(7) 2_566 .
Y1 Y2 O39 Pd2 -102.63(13) . .
O59 Y1 O40 C40 118.9(6) . .
O1D Y1 O40 C40 35.6(6) . .
O1 Y1 O40 C40 48.3(7) . .
O2 Y1 O40 C40 -169.1(5) . .
O20 Y1 O40 C40 -32.8(6) . .
O21 Y1 O40 C40 -100.6(6) . .
O1Z Y1 O40 C40 -168.1(6) . .
Pd1 Y1 O40 C40 -4.5(7) . .
Y2 Y1 O40 C40 -139.3(6) 2_566 .
Y2 Y1 O40 C40 147.9(7) . .
O59 Y1 O40 Y2 -29.01(13) . .
O1D Y1 O40 Y2 -112.29(18) . .
O1 Y1 O40 Y2 -99.6(3) . .
O2 Y1 O40 Y2 43.0(3) . .
O20 Y1 O40 Y2 179.30(13) . .
O21 Y1 O40 Y2 111.55(14) . .
O1Z Y1 O40 Y2 44.00(8) . .
Pd1 Y1 O40 Y2 -152.39(6) . .
Y2 Y1 O40 Y2 72.80(12) 2_566 .
O2 Y2 O40 C40 91.1(4) 2_566 .
O21 Y2 O40 C40 159.7(3) 2_566 .
O39 Y2 O40 C40 -6.5(4) . .
O59 Y2 O40 C40 -128.5(4) . .
O2D Y2 O40 C40 22.4(5) . .
O58 Y2 O40 C40 -67.9(4) . .
O1Z Y2 O40 C40 158.4(4) . .
Pd2 Y2 O40 C40 -36.1(4) . .
Y1 Y2 O40 C40 130.0(4) 2_566 .
Y1 Y2 O40 C40 -157.3(4) . .
O2 Y2 O40 Y1 -111.55(14) 2_566 .
O21 Y2 O40 Y1 -43.0(2) 2_566 .
O39 Y2 O40 Y1 150.84(17) . .
O59 Y2 O40 Y1 28.77(13) . .
O2D Y2 O40 Y1 179.68(15) . .
O58 Y2 O40 Y1 89.40(15) . .
O1Z Y2 O40 Y1 -44.33(9) . .
Pd2 Y2 O40 Y1 121.18(11) . .
Y1 Y2 O40 Y1 -72.70(12) 2_566 .
O39 Pd2 O58 C58 127.0(4) . .
P4 Pd2 O58 C58 -52.2(4) . .
P3 Pd2 O58 C58 144.4(7) . .
Y2 Pd2 O58 C58 129.8(5) . .
O39 Pd2 O58 Y2 -2.88(15) . .
P4 Pd2 O58 Y2 177.94(12) . .
P3 Pd2 O58 Y2 14.6(9) . .
O2 Y2 O58 C58 164.0(3) 2_566 .
O21 Y2 O58 C58 82.2(4) 2_566 .
O39 Y2 O58 C58 -128.3(4) . .
O59 Y2 O58 C58 -4.4(3) . .
O2D Y2 O58 C58 157.0(4) . .
O40 Y2 O58 C58 -68.5(4) . .
O1Z Y2 O58 C58 11.1(4) . .
Pd2 Y2 O58 C58 -131.0(4) . .
Y1 Y2 O58 C58 82.8(4) 2_566 .
Y1 Y2 O58 C58 -25.9(4) . .
O2 Y2 O58 Pd2 -65.1(3) 2_566 .
O21 Y2 O58 Pd2 -146.86(14) 2_566 .
O39 Y2 O58 Pd2 2.67(14) . .
O59 Y2 O58 Pd2 126.53(18) . .
O2D Y2 O58 Pd2 -72.07(16) . .
O40 Y2 O58 Pd2 62.52(17) . .
O1Z Y2 O58 Pd2 142.09(8) . .
Y1 Y2 O58 Pd2 -146.27(7) 2_566 .
Y1 Y2 O58 Pd2 105.06(12) . .
O40 Y1 O59 C59 -114.6(5) . .
O1D Y1 O59 C59 -35.0(5) . .
O1 Y1 O59 C59 37.5(5) . .
O2 Y1 O59 C59 106.1(5) . .
O20 Y1 O59 C59 -17.7(6) . .
O21 Y1 O59 C59 171.8(4) . .
O1Z Y1 O59 C59 172.1(5) . .
Pd1 Y1 O59 C59 18.0(5) . .
Y2 Y1 O59 C59 143.6(4) 2_566 .
Y2 Y1 O59 C59 -143.9(5) . .
O40 Y1 O59 Y2 29.29(12) . .
O1D Y1 O59 Y2 108.90(15) . .
O1 Y1 O59 Y2 -178.65(13) . .
O2 Y1 O59 Y2 -110.06(13) . .
O20 Y1 O59 Y2 126.1(2) . .
O21 Y1 O59 Y2 -44.4(2) . .
O1Z Y1 O59 Y2 -44.03(8) . .
Pd1 Y1 O59 Y2 161.81(5) . .
Y2 Y1 O59 Y2 -72.56(11) 2_566 .
O2 Y2 O59 C59 -168.0(3) 2_566 .
O21 Y2 O59 C59 -95.9(4) 2_566 .
O39 Y2 O59 C59 63.2(4) . .
O2D Y2 O59 C59 -25.1(5) . .
O58 Y2 O59 C59 4.4(4) . .
O40 Y2 O59 C59 122.6(4) . .
O1Z Y2 O59 C59 -164.3(4) . .
Pd2 Y2 O59 C59 32.9(4) . .
Y1 Y2 O59 C59 -136.0(4) 2_566 .
Y1 Y2 O59 C59 151.5(4) . .
O2 Y2 O59 Y1 40.6(2) 2_566 .
O21 Y2 O59 Y1 112.62(15) 2_566 .
O39 Y2 O59 Y1 -88.21(16) . .
O2D Y2 O59 Y1 -176.58(16) . .
O58 Y2 O59 Y1 -147.08(17) . .
O40 Y2 O59 Y1 -28.90(13) . .
O1Z Y2 O59 Y1 44.29(8) . .
Pd2 Y2 O59 Y1 -118.57(10) . .
Y1 Y2 O59 Y1 72.52(12) 2_566 .
Pd1 O1 C1 C6 67.4(6) . .
Y1 O1 C1 C6 -171.6(4) . .
Pd1 O1 C1 C2 -115.0(5) . .
Y1 O1 C1 C2 6.0(7) . .
Y2 O2 C2 C3 -41.5(9) 2_566 .
Y1 O2 C2 C3 174.1(5) . .
Y2 O2 C2 C1 139.9(5) 2_566 .
Y1 O2 C2 C1 -4.4(7) . .
O1 C1 C2 O2 -1.0(8) . .
C6 C1 C2 O2 176.6(5) . .
O1 C1 C2 C3 -179.7(5) . .
C6 C1 C2 C3 -2.1(9) . .
O2 C2 C3 C4 -177.7(6) . .
C1 C2 C3 C4 0.9(9) . .
C2 C3 C4 C5 0.7(10) . .
C3 C4 C5 C6 -1.1(11) . .
O1 C1 C6 C5 179.2(6) . .
C2 C1 C6 C5 1.7(9) . .
O1 C1 C6 C7 0.9(9) . .
C2 C1 C6 C7 -176.6(6) . .
C4 C5 C6 C1 -0.1(10) . .
C4 C5 C6 C7 178.0(6) . .
C1 C6 C7 P1 -58.2(7) . .
C5 C6 C7 P1 123.6(6) . .
C8 P1 C7 C6 -86.7(4) . .
C14 P1 C7 C6 160.6(4) . .
Pd1 P1 C7 C6 40.5(5) . .
C14 P1 C8 C9 -33.7(3) . .
C7 P1 C8 C9 -143.3(3) . .
Pd1 P1 C8 C9 96.4(2) . .
C14 P1 C8 C13 153.2(2) . .
C7 P1 C8 C13 43.6(3) . .
Pd1 P1 C8 C13 -76.7(2) . .
C13 C8 C9 C10 0.0 . .
P1 C8 C9 C10 -173.0(3) . .
C8 C9 C10 C11 0.0 . .
C9 C10 C11 C12 0.0 . .
C10 C11 C12 C13 0.0 . .
C11 C12 C13 C8 0.0 . .
C9 C8 C13 C12 0.0 . .
P1 C8 C13 C12 173.2(3) . .
C8 P1 C14 C15 -37.9(4) . .
C7 P1 C14 C15 73.7(4) . .
Pd1 P1 C14 C15 -170.5(3) . .
C8 P1 C14 C19 149.0(3) . .
C7 P1 C14 C19 -99.4(3) . .
Pd1 P1 C14 C19 16.4(3) . .
C19 C14 C15 C16 0.0 . .
P1 C14 C15 C16 -173.0(4) . .
C14 C15 C16 C17 0.0 . .
C15 C16 C17 C18 0.0 . .
C16 C17 C18 C19 0.0 . .
C17 C18 C19 C14 0.0 . .
C15 C14 C19 C18 0.0 . .
P1 C14 C19 C18 173.2(4) . .
Pd1 O20 C20 C25 -57.8(6) . .
Y1 O20 C20 C25 176.6(4) . .
Pd1 O20 C20 C21 124.0(4) . .
Y1 O20 C20 C21 -1.7(6) . .
Y2 O21 C21 C22 53.6(7) 2_566 .
Y1 O21 C21 C22 -178.3(4) . .
Y2 O21 C21 C20 -126.5(4) 2_566 .
Y1 O21 C21 C20 1.6(6) . .
O20 C20 C21 O21 0.0(7) . .
C25 C20 C21 O21 -178.2(5) . .
O20 C20 C21 C22 179.9(5) . .
C25 C20 C21 C22 1.7(8) . .
O21 C21 C22 C23 -178.6(5) . .
C20 C21 C22 C23 1.5(8) . .
C21 C22 C23 C24 -2.2(9) . .
C22 C23 C24 C25 -0.2(9) . .
O20 C20 C25 C24 177.8(5) . .
C21 C20 C25 C24 -4.1(8) . .
O20 C20 C25 C26 -6.6(8) . .
C21 C20 C25 C26 171.5(5) . .
C23 C24 C25 C20 3.3(9) . .
C23 C24 C25 C26 -172.2(6) . .
C20 C25 C26 P2 63.2(7) . .
C24 C25 C26 P2 -121.3(6) . .
C33 P2 C26 C25 -173.8(5) . .
C27 P2 C26 C25 75.6(6) . .
C33A P2 C26 C25 -166.7(6) . .
Pd1 P2 C26 C25 -48.8(6) . .
C33 P2 C27 C28 137.0(4) . .
C33A P2 C27 C28 138.5(5) . .
C26 P2 C27 C28 -112.9(3) . .
Pd1 P2 C27 C28 4.4(4) . .
C33 P2 C27 C32 -42.8(4) . .
C33A P2 C27 C32 -41.3(5) . .
C26 P2 C27 C32 67.3(3) . .
Pd1 P2 C27 C32 -175.4(2) . .
C32 C27 C28 C29 0.0 . .
P2 C27 C28 C29 -179.8(4) . .
C27 C28 C29 C30 0.0 . .
C28 C29 C30 C31 0.0 . .
C29 C30 C31 C32 0.0 . .
C30 C31 C32 C27 0.0 . .
C28 C27 C32 C31 0.0 . .
P2 C27 C32 C31 179.8(4) . .
C27 P2 C33 C34 -12.8(6) . .
C33A P2 C33 C34 177(4) . .
C26 P2 C33 C34 -121.4(6) . .
Pd1 P2 C33 C34 120.1(5) . .
C27 P2 C33 C38 173.2(5) . .
C33A P2 C33 C38 3(4) . .
C26 P2 C33 C38 64.6(6) . .
Pd1 P2 C33 C38 -54.0(6) . .
C38 C33 C34 C35 0.0 . .
P2 C33 C34 C35 -174.0(7) . .
C33 C34 C35 C36 0.0 . .
C34 C35 C36 C37 0.0 . .
C35 C36 C37 C38 0.0 . .
C36 C37 C38 C33 0.0 . .
C34 C33 C38 C37 0.0 . .
P2 C33 C38 C37 174.0(7) . .
C33 P2 C33A C34A 169(4) . .
C27 P2 C33A C34A 157.9(7) . .
C26 P2 C33A C34A 48.2(8) . .
Pd1 P2 C33A C34A -65.7(8) . .
C33 P2 C33A C38A -14(4) . .
C27 P2 C33A C38A -24.8(9) . .
C26 P2 C33A C38A -134.5(8) . .
Pd1 P2 C33A C38A 111.6(7) . .
C38A C33A C34A C35A 0.0 . .
P2 C33A C34A C35A 177.4(9) . .
C33A C34A C35A C36A 0.0 . .
C34A C35A C36A C37A 0.0 . .
C35A C36A C37A C38A 0.0 . .
C36A C37A C38A C33A 0.0 . .
C34A C33A C38A C37A 0.0 . .
P2 C33A C38A C37A -177.2(10) . .
Pd2 O39 C39 C44 -66.8(6) . .
Y2 O39 C39 C44 170.1(4) . .
Pd2 O39 C39 C40 114.9(5) . .
Y2 O39 C39 C40 -8.2(6) . .
Y1 O40 C40 C41 43.0(9) . .
Y2 O40 C40 C41 -173.3(5) . .
Y1 O40 C40 C39 -138.8(5) . .
Y2 O40 C40 C39 4.9(6) . .
O39 C39 C40 O40 2.1(8) . .
C44 C39 C40 O40 -176.1(5) . .
O39 C39 C40 C41 -179.6(5) . .
C44 C39 C40 C41 2.2(9) . .
O40 C40 C41 C42 179.2(6) . .
C39 C40 C41 C42 1.0(10) . .
C40 C41 C42 C43 -2.5(11) . .
C41 C42 C43 C44 1.0(12) . .
O39 C39 C44 C43 178.1(6) . .
C40 C39 C44 C43 -3.7(9) . .
O39 C39 C44 C45 -1.4(9) . .
C40 C39 C44 C45 176.8(5) . .
C42 C43 C44 C39 2.1(11) . .
C42 C43 C44 C45 -178.4(7) . .
C39 C44 C45 P3 63.9(7) . .
C43 C44 C45 P3 -115.6(7) . .
C46 P3 C45 C44 72.0(4) . .
C52 P3 C45 C44 -173.5(4) . .
Pd2 P3 C45 C44 -51.8(5) . .
C52 P3 C46 C47 -34.0(4) . .
C45 P3 C46 C47 78.0(4) . .
Pd2 P3 C46 C47 -165.8(2) . .
C52 P3 C46 C51 153.1(3) . .
C45 P3 C46 C51 -94.8(3) . .
Pd2 P3 C46 C51 21.4(3) . .
C51 C46 C47 C48 0.0 . .
P3 C46 C47 C48 -172.7(4) . .
C46 C47 C48 C49 0.0 . .
C47 C48 C49 C50 0.0 . .
C48 C49 C50 C51 0.0 . .
C49 C50 C51 C46 0.0 . .
C47 C46 C51 C50 0.0 . .
P3 C46 C51 C50 173.0(4) . .
C46 P3 C52 C53 157.5(3) . .
C45 P3 C52 C53 48.1(3) . .
Pd2 P3 C52 C53 -68.9(3) . .
C46 P3 C52 C57 -28.5(3) . .
C45 P3 C52 C57 -137.9(3) . .
Pd2 P3 C52 C57 105.1(2) . .
C57 C52 C53 C54 0.0 . .
P3 C52 C53 C54 174.1(3) . .
C52 C53 C54 C55 0.0 . .
C53 C54 C55 C56 0.0 . .
C54 C55 C56 C57 0.0 . .
C55 C56 C57 C52 0.0 . .
C53 C52 C57 C56 0.0 . .
P3 C52 C57 C56 -173.9(3) . .
Pd2 O58 C58 C63 63.0(6) . .
Y2 O58 C58 C63 -174.4(4) . .
Pd2 O58 C58 C59 -118.3(5) . .
Y2 O58 C58 C59 4.3(6) . .
Y1 O59 C59 C58 134.5(4) . .
Y2 O59 C59 C58 -3.9(6) . .
Y1 O59 C59 C60 -47.1(8) . .
Y2 O59 C59 C60 174.5(5) . .
O58 C58 C59 O59 -0.4(8) . .
C63 C58 C59 O59 178.4(5) . .
O58 C58 C59 C60 -178.8(5) . .
C63 C58 C59 C60 -0.1(8) . .
O59 C59 C60 C61 -178.9(6) . .
C58 C59 C60 C61 -0.5(9) . .
C59 C60 C61 C62 2.1(10) . .
C60 C61 C62 C63 -3.0(11) . .
C61 C62 C63 C58 2.3(10) . .
C61 C62 C63 C64 -178.4(6) . .
O58 C58 C63 C62 177.9(5) . .
C59 C58 C63 C62 -0.8(9) . .
O58 C58 C63 C64 -1.4(8) . .
C59 C58 C63 C64 179.9(5) . .
C62 C63 C64 P4 123.6(6) . .
C58 C63 C64 P4 -57.1(7) . .
C71 P4 C64 C63 -77.7(5) . .
C65 P4 C64 C63 169.6(4) . .
Pd2 P4 C64 C63 46.7(5) . .
C71 P4 C65 C66 152.5(4) . .
C64 P4 C65 C66 -95.4(4) . .
Pd2 P4 C65 C66 19.9(4) . .
C71 P4 C65 C70 -33.9(4) . .
C64 P4 C65 C70 78.2(4) . .
Pd2 P4 C65 C70 -166.6(3) . .
C70 C65 C66 C67 0.0 . .
P4 C65 C66 C67 173.6(4) . .
C65 C66 C67 C68 0.0 . .
C66 C67 C68 C69 0.0 . .
C67 C68 C69 C70 0.0 . .
C68 C69 C70 C65 0.0 . .
C66 C65 C70 C69 0.0 . .
P4 C65 C70 C69 -173.5(4) . .
C65 P4 C71 C72 149.2(4) . .
C64 P4 C71 C72 42.0(5) . .
Pd2 P4 C71 C72 -77.1(4) . .
C65 P4 C71 C76 -35.9(5) . .
C64 P4 C71 C76 -143.0(4) . .
Pd2 P4 C71 C76 97.9(4) . .
C76 C71 C72 C73 0.0 . .
P4 C71 C72 C73 175.1(5) . .
C71 C72 C73 C74 0.0 . .
C72 C73 C74 C75 0.0 . .
C73 C74 C75 C76 0.0 . .
C74 C75 C76 C71 0.0 . .
C72 C71 C76 C75 0.0 . .
P4 C71 C76 C75 -174.9(5) . .
O59 Y1 O1D C1X -146.8(14) . .
O40 Y1 O1D C1X -69.3(14) . .
O1 Y1 O1D C1X 117.2(14) . .
O2 Y1 O1D C1X 136.9(14) . .
O20 Y1 O1D C1X 41.4(14) . .
O21 Y1 O1D C1X 8.4(14) . .
O1Z Y1 O1D C1X -105.2(14) . .
Pd1 Y1 O1D C1X 79.6(14) . .
Y2 Y1 O1D C1X 48(2) 2_566 .
Y2 Y1 O1D C1X -107.7(14) . .
O59 Y1 O1D C1D -153.1(9) . .
O40 Y1 O1D C1D -75.7(9) . .
O1 Y1 O1D C1D 110.8(9) . .
O2 Y1 O1D C1D 130.5(9) . .
O20 Y1 O1D C1D 35.0(9) . .
O21 Y1 O1D C1D 2.0(9) . .
O1Z Y1 O1D C1D -111.6(9) . .
Pd1 Y1 O1D C1D 73.2(9) . .
Y2 Y1 O1D C1D 41.6(16) 2_566 .
Y2 Y1 O1D C1D -114.1(9) . .
C1X O1D C1D N1D 3(3) . .
Y1 O1D C1D N1D 172.0(9) . .
O1D C1D N1D C11D -172.5(13) . .
O1D C1D N1D C12D 2(2) . .
C1D O1D C1X N1X -173(5) . .
Y1 O1D C1X N1X 171.7(9) . .
O1D C1X N1X C11X -6(2) . .
O1D C1X N1X C12X -176.5(15) . .
O2 Y2 O2D C2D 165.7(7) 2_566 .
O21 Y2 O2D C2D 85.8(7) 2_566 .
O39 Y2 O2D C2D -92.8(7) . .
O59 Y2 O2D C2D 10.7(8) . .
O58 Y2 O2D C2D -17.5(7) . .
O40 Y2 O2D C2D -121.3(7) . .
O1Z Y2 O2D C2D 128.6(6) . .
Pd2 Y2 O2D C2D -54.9(7) . .
Y1 Y2 O2D C2D 126.0(7) 2_566 .
Y1 Y2 O2D C2D -117(2) . .
Y2 O2D C2D N2D 167.7(4) . .
O2D C2D N2D C22D -0.2(9) . .
O2D C2D N2D C21D 178.1(6) . .
O3D C3D N3D C32D -5.2(16) . .
O3D C3D N3D C31D 172.9(9) . .
O4D C4D N4D C42D -7.0(16) . .
O4D C4D N4D C41D 179.6(10) . .
O5D C5D N5D C51D 178.2(9) . .
O5D C5D N5D C52D -11.6(15) . .
O6D C6D N6D C61D -169.9(17) . .
O6D C6D N6D C62D 4(3) . .
O7D C7D N7D C71D -175.9(14) . .
O7D C7D N7D C72D 7(2) . .
O8D C8D N8D C82D -168.6(19) . .
O8D C8D N8D C81D 0(3) . .
